data_7117593
loop_
_publ_author_name
'Xu, Hong'
'Wang, Qian'
'Qin, Jian-Hua'
'Zang, Shuang-Quan'
'Langley, Stuart K.'
'Murray, Keith S.'
'Moubaraki, Boujemaa'
'Batten, Stuart R.'
'Mak, Thomas C. W.'

_publ_section_title
;
 A cyclic dodecanuclear cobalt cluster based on a derivative of the
 rhodamine 6G dye with unusual magnetization.
;
_journal_issue 64
_journal_name_full 'Chemical communications (Cambridge, England)'
_journal_page_first 12716
_journal_page_last 12719
_journal_paper_doi 10.1039/c5cc04401d
_journal_volume 51
_journal_year 2015
_chemical_formula_sum 'C222 H218 Co12 N26 O50'
_chemical_formula_weight 4757.38
_chemical_name_systematic
; 
 ? 
;
_space_group_IT_number 2
_symmetry_cell_setting triclinic
_symmetry_space_group_name_Hall '-P 1'
_symmetry_space_group_name_H-M 'P -1'
_atom_sites_solution_hydrogens geom
_atom_sites_solution_primary direct
_atom_sites_solution_secondary difmap
_audit_creation_method SHELXL-97
_audit_update_record
;
2015-06-03 deposited with the CCDC.
2015-06-26 downloaded from the CCDC.
;
_cell_angle_alpha 60.483(4)
_cell_angle_beta 81.896(2)
_cell_angle_gamma 68.780(3)
_cell_formula_units_Z 1
_cell_length_a 17.7558(5)
_cell_length_b 21.8506(8)
_cell_length_c 21.8517(7)
_cell_measurement_temperature 293(2)
_cell_measurement_theta_max 0.8
_cell_measurement_theta_min 0.769
_cell_volume 6870.0(5)
_computing_structure_refinement 'SHELXL-97 (Sheldrick, 1997)'
_computing_structure_solution 'SHELXS-97 (Sheldrick, 1990)'
_diffrn_ambient_temperature 293(2)
_diffrn_measured_fraction_theta_full 0.998
_diffrn_measured_fraction_theta_max 0.998
_diffrn_measurement_device_type 'Xcalibur, Eos, Gemini'
_diffrn_radiation_monochromator graphite
_diffrn_radiation_source 'fine-focus sealed tube'
_diffrn_radiation_type MoK\a
_diffrn_radiation_wavelength 0.71073
_diffrn_reflns_av_R_equivalents 0.0421
_diffrn_reflns_av_sigmaI/netI 0.0751
_diffrn_reflns_limit_h_max 21
_diffrn_reflns_limit_h_min -20
_diffrn_reflns_limit_k_max 26
_diffrn_reflns_limit_k_min -25
_diffrn_reflns_limit_l_max 26
_diffrn_reflns_limit_l_min -26
_diffrn_reflns_number 56108
_diffrn_reflns_theta_full 25.50
_diffrn_reflns_theta_max 25.50
_diffrn_reflns_theta_min 3.01
_exptl_absorpt_coefficient_mu 0.771
_exptl_absorpt_correction_T_max 0.80
_exptl_absorpt_correction_T_min 0.769
_exptl_absorpt_correction_type multi-scan
_exptl_absorpt_process_details sadabs
_exptl_crystal_colour red
_exptl_crystal_density_diffrn 1.150
_exptl_crystal_density_method 'not measured'
_exptl_crystal_description block
_exptl_crystal_F_000 2456
_exptl_crystal_size_max 0.34
_exptl_crystal_size_mid 0.32
_exptl_crystal_size_min 0.29
_platon_squeeze_details
;
;
_refine_diff_density_max 0.877
_refine_diff_density_min -0.480
_refine_diff_density_rms 0.086
_refine_ls_extinction_method none
_refine_ls_goodness_of_fit_ref 0.966
_refine_ls_hydrogen_treatment mixed
_refine_ls_matrix_type fullcycle
_refine_ls_number_parameters 1429
_refine_ls_number_reflns 25559
_refine_ls_number_restraints 1697
_refine_ls_restrained_S_all 0.971
_refine_ls_R_factor_all 0.0977
_refine_ls_R_factor_gt 0.0597
_refine_ls_shift/su_max 0.004
_refine_ls_shift/su_mean 0.000
_refine_ls_structure_factor_coef Fsqd
_refine_ls_weighting_details 'calc w=1/[\s^2^(Fo^2^)+(0.1000P)^2^+0.7596P] where P=(Fo^2^+2Fc^2^)/3'
_refine_ls_weighting_scheme calc
_refine_ls_wR_factor_gt 0.1563
_refine_ls_wR_factor_ref 0.1775
_reflns_number_gt 15892
_reflns_number_total 25559
_reflns_threshold_expression >2sigma(I)
_cod_data_source_file c5cc04401d2.cif
_cod_data_source_block Co12
_cod_depositor_comments
;
The following automatic conversions were performed:

'_symmetry_cell_setting' value 'Triclinic' changed to 'triclinic'
according to
/usr/data/users/saulius/crontab/automatic-downloads/current/RSC/lib/dictionaries/cif_core.dic
dictionary named 'cif_core.dic' version 2.4.2 from 2011-04-26.

Automatic conversion script
Id: cif_fix_values 3271 2015-04-21 07:52:19Z andrius 
;
_cod_original_cell_volume 6870.0(4)
_cod_original_sg_symbol_Hall -P1
_cod_original_sg_symbol_H-M P-1
_cod_database_code 7117593

loop_
_symmetry_equiv_pos_as_xyz
'x, y, z'
'-x, -y, -z'

loop_
_atom_site_label
_atom_site_type_symbol
_atom_site_fract_x
_atom_site_fract_y
_atom_site_fract_z
_atom_site_U_iso_or_equiv
_atom_site_adp_type
_atom_site_occupancy
_atom_site_symmetry_multiplicity
_atom_site_calc_flag
_atom_site_refinement_flags
_atom_site_disorder_assembly
_atom_site_disorder_group
Co1 Co 1.10332(3) 0.28135(3) 0.21010(3) 0.036 Uani 1 1 d U . .
Co2 Co 1.03508(3) 0.32439(3) 0.07277(2) 0.034 Uani 1 1 d U . .
Co3 Co 0.93376(3) 0.41573(3) 0.15475(2) 0.032 Uani 1 1 d U . .
Co4 Co 0.75834(3) 0.49561(3) 0.11891(3) 0.035 Uani 1 1 d U . .
Co5 Co 0.87198(3) 0.59549(3) 0.06732(3) 0.035 Uani 1 1 d U . .
Co6 Co 0.97761(3) 0.66919(3) 0.07453(3) 0.038 Uani 1 1 d U . .
O1 O 1.16453(17) 0.30054(15) 0.27423(13) 0.043 Uani 1 1 d U . .
O2 O 1.06909(17) 0.23010(14) 0.16716(12) 0.040 Uani 1 1 d U . .
O3 O 1.03639(17) 0.25414(14) 0.03465(13) 0.040 Uani 1 1 d U . .
O4 O 0.9972(2) 0.16862(18) 0.03584(15) 0.067 Uani 1 1 d U . .
O5 O 1.2993(3) -0.0541(2) 0.4785(2) 0.100 Uani 1 1 d U . .
O6 O 0.9809(2) 0.85581(19) 0.25103(17) 0.070 Uani 1 1 d U . .
O7 O 1.09645(17) 0.67039(15) 0.07944(14) 0.046 Uani 1 1 d U . .
O8 O 0.85846(16) 0.67884(15) 0.08915(14) 0.042 Uani 1 1 d U . .
O9 O 0.75968(16) 0.59657(14) 0.11053(13) 0.040 Uani 1 1 d U . .
O10 O 0.62887(19) 0.65648(19) 0.11391(19) 0.068 Uani 1 1 d U . .
O11 O 0.40495(19) 0.44474(18) 0.28232(17) 0.062 Uani 1 1 d U . .
O12 O 0.65489(17) 0.55202(16) 0.04584(13) 0.044 Uani 1 1 d U . .
O13 O 0.83072(15) 0.42179(15) 0.20832(12) 0.040 Uani 1 1 d U . .
O14 O 0.98921(16) 0.32195(14) 0.24751(12) 0.039 Uani 1 1 d U . .
O15 O 1.01954(18) 0.26357(18) 0.36151(14) 0.059 Uani 1 1 d U . .
O16 O 1.04447(15) 0.38040(13) 0.12166(11) 0.032 Uani 1 1 d U . .
H16 H 1.0690 0.4119 0.1006 0.049 Uiso 1 1 d R . .
O17 O 0.86460(15) 0.50584(13) 0.06857(12) 0.033 Uani 1 1 d U . .
H17 H 0.8712 0.5042 0.0301 0.049 Uiso 1 1 d R . .
O18 O 0.98238(15) 0.60252(13) 0.03052(12) 0.033 Uani 1 1 d U . .
H18 H 1.0221 0.5618 0.0433 0.049 Uiso 1 1 d R . .
O19 O 0.91106(16) 0.35313(14) 0.11132(13) 0.037 Uani 1 1 d U . .
O20 O 0.77524(16) 0.40447(15) 0.10121(14) 0.043 Uani 1 1 d U . .
O21 O 1.16059(16) 0.31960(15) 0.04547(13) 0.041 Uani 1 1 d U . .
O22 O 1.21080(16) 0.27255(16) 0.15421(13) 0.046 Uani 1 1 d U . .
O23 O 0.94113(17) 0.50780(14) 0.16630(13) 0.040 Uani 1 1 d U . .
O24 O 1.00636(18) 0.57420(16) 0.17525(13) 0.047 Uani 1 1 d U . .
O25 O 0.14069(19) 0.48636(18) 0.06602(16) 0.057 Uani 1 1 d U . .
N1 N 1.1504(2) 0.17428(18) 0.29439(16) 0.041 Uani 1 1 d U . .
N2 N 1.1910(2) 0.17449(19) 0.34367(16) 0.045 Uani 1 1 d U . .
N3 N 1.5077(4) -0.0678(4) 0.3181(4) 0.131 Uani 1 1 d U A .
H3 H 1.5369 -0.0463 0.2854 0.157 Uiso 1 1 calc R . .
N4 N 1.0625(4) -0.0682(3) 0.6084(3) 0.129 Uani 1 1 d U . .
H4 H 1.0174 -0.0442 0.6195 0.154 Uiso 1 1 calc R . .
N5 N 1.0259(2) 0.74337(19) 0.13087(17) 0.044 Uani 1 1 d U . .
N6 N 0.9559(2) 0.73653(19) 0.12059(16) 0.042 Uani 1 1 d U . .
N7 N 0.8422(3) 1.0877(3) 0.0521(3) 0.099 Uani 1 1 d U A .
H7 H 0.8218 1.1093 0.0101 0.119 Uiso 1 1 calc R . .
N8 N 1.0246(4) 0.6266(3) 0.4661(2) 0.112 Uani 1 1 d U . .
H8 H 1.0368 0.5789 0.4863 0.134 Uiso 1 1 calc R . .
N9 N 0.59093(19) 0.51201(18) 0.14968(15) 0.039 Uani 1 1 d U . .
N10 N 0.66392(19) 0.48153(18) 0.18604(16) 0.038 Uani 1 1 d U . .
N11 N 0.5380(3) 0.1925(2) 0.3282(2) 0.081 Uani 1 1 d U . .
H11 H 0.5746 0.1615 0.3170 0.097 Uiso 1 1 calc R . .
N12 N 0.3381(3) 0.6424(3) 0.3382(3) 0.102 Uani 1 1 d U . .
H12 H 0.3571 0.6672 0.3487 0.122 Uiso 0.49 1 calc PR A 1
H12A H 0.3479 0.6802 0.3333 0.122 Uiso 0.51 1 calc PR A 2
N13 N 0.2494(3) 0.4331(2) 0.1407(2) 0.069 Uani 1 1 d U . .
C1 C 1.1945(3) 0.2423(2) 0.3276(2) 0.044 Uani 1 1 d U . .
C2 C 1.2425(3) 0.2266(3) 0.3863(2) 0.048 Uani 1 1 d U . .
C3 C 1.2620(3) 0.2763(3) 0.3987(3) 0.064 Uani 1 1 d U . .
H3A H 1.2459 0.3271 0.3668 0.077 Uiso 1 1 calc R . .
C4 C 1.3061(4) 0.2472(4) 0.4599(3) 0.080 Uani 1 1 d U . .
H4A H 1.3196 0.2788 0.4698 0.096 Uiso 1 1 calc R . .
C5 C 1.3306(4) 0.1711(4) 0.5069(3) 0.081 Uani 1 1 d U . .
H5 H 1.3593 0.1530 0.5482 0.097 Uiso 1 1 calc R . .
C6 C 1.3133(3) 0.1210(3) 0.4937(3) 0.070 Uani 1 1 d U . .
H6 H 1.3314 0.0699 0.5246 0.084 Uiso 1 1 calc R . .
C102 C 1.2679(3) 0.1509(3) 0.4325(2) 0.055 Uani 1 1 d U . .
C8 C 1.2414(3) 0.1095(2) 0.4057(2) 0.053 Uani 1 1 d U . .
C9 C 1.3117(3) 0.0614(3) 0.3834(2) 0.060 Uani 1 1 d U . .
C10 C 1.3541(3) 0.0942(3) 0.3234(3) 0.071 Uani 1 1 d U . .
H10 H 1.3372 0.1461 0.2973 0.085 Uiso 1 1 calc R . .
C101 C 1.4191(4) 0.0530(4) 0.3020(3) 0.086 Uani 1 1 d U . .
C12 C 1.4418(4) -0.0264(4) 0.3406(4) 0.097 Uani 1 1 d U . .
C13 C 1.4012(4) -0.0583(4) 0.3981(4) 0.099 Uani 1 1 d U . .
H13 H 1.4167 -0.1101 0.4236 0.119 Uiso 1 1 calc R . .
C14 C 1.3367(4) -0.0151(3) 0.4197(3) 0.077 Uani 1 1 d U . .
C15 C 1.4627(4) 0.0941(4) 0.2374(4) 0.121 Uani 1 1 d U . .
H15A H 1.5193 0.0765 0.2496 0.182 Uiso 1 1 calc R . .
H15B H 1.4403 0.1469 0.2220 0.182 Uiso 1 1 calc R . .
H15C H 1.4559 0.0849 0.2003 0.182 Uiso 1 1 calc R . .
C16 C 1.5263(6) -0.1489(5) 0.3512(5) 0.156 Uani 1 1 d DU . .
H16A H 1.4764 -0.1581 0.3528 0.187 Uiso 0.49 1 calc PR A 1
H16B H 1.5453 -0.1708 0.3995 0.187 Uiso 0.49 1 calc PR A 1
H16C H 1.5016 -0.1670 0.3964 0.187 Uiso 0.51 1 calc PR A 2
H16D H 1.5842 -0.1749 0.3582 0.187 Uiso 0.51 1 calc PR A 2
C7A C 0.2319(12) 0.6576(11) 0.4205(8) 0.152 Uani 0.49 1 d PDU A 1
H7AA H 0.2105 0.7110 0.4012 0.229 Uiso 0.49 1 calc PR A 1
H7AB H 0.2797 0.6379 0.4494 0.229 Uiso 0.49 1 calc PR A 1
H7AC H 0.1922 0.6364 0.4486 0.229 Uiso 0.49 1 calc PR A 1
C11A C 0.2532(11) 0.6377(10) 0.3603(8) 0.116 Uani 0.49 1 d PDU A 1
H11A H 0.2142 0.6727 0.3210 0.139 Uiso 0.49 1 calc PR A 1
H11B H 0.2533 0.5877 0.3762 0.139 Uiso 0.49 1 calc PR A 1
C17A C 1.5882(10) -0.1893(10) 0.3164(10) 0.156 Uani 0.49 1 d PDU A 1
H17A H 1.6416 -0.2002 0.3322 0.233 Uiso 0.49 1 calc PR A 1
H17B H 1.5821 -0.1582 0.2663 0.233 Uiso 0.49 1 calc PR A 1
H17C H 1.5802 -0.2351 0.3288 0.233 Uiso 0.49 1 calc PR A 1
C52A C 0.7582(7) 1.1138(7) 0.1360(7) 0.107 Uani 0.49 1 d PDU A 1
H52A H 0.7067 1.1465 0.1114 0.161 Uiso 0.49 1 calc PR A 1
H52B H 0.7626 1.1208 0.1752 0.161 Uiso 0.49 1 calc PR A 1
H52C H 0.7627 1.0628 0.1528 0.161 Uiso 0.49 1 calc PR A 1
C7B C 0.2115(11) 0.6948(9) 0.3821(9) 0.152 Uani 0.51 1 d PDU A 2
H7BA H 0.1804 0.7237 0.3383 0.229 Uiso 0.51 1 calc PR A 2
H7BB H 0.2413 0.7224 0.3846 0.229 Uiso 0.51 1 calc PR A 2
H7BC H 0.1757 0.6845 0.4204 0.229 Uiso 0.51 1 calc PR A 2
C11B C 0.2718(10) 0.6192(8) 0.3871(8) 0.116 Uani 0.51 1 d PDU A 2
H11C H 0.2935 0.5837 0.4350 0.139 Uiso 0.51 1 calc PR A 2
H11D H 0.2456 0.5971 0.3713 0.139 Uiso 0.51 1 calc PR A 2
C17B C 1.4909(11) -0.1601(10) 0.3001(9) 0.156 Uani 0.51 1 d PDU A 2
H17D H 1.4330 -0.1391 0.2982 0.233 Uiso 0.51 1 calc PR A 2
H17E H 1.5067 -0.2126 0.3154 0.233 Uiso 0.51 1 calc PR A 2
H17F H 1.5105 -0.1358 0.2541 0.233 Uiso 0.51 1 calc PR A 2
C52B C 0.7340(6) 1.1640(9) 0.0936(9) 0.139 Uani 0.51 1 d PDU A 2
H52D H 0.7125 1.2125 0.0536 0.208 Uiso 0.51 1 calc PR A 2
H52E H 0.7249 1.1684 0.1359 0.208 Uiso 0.51 1 calc PR A 2
H52F H 0.7077 1.1317 0.0957 0.208 Uiso 0.51 1 calc PR A 2
C18 C 1.1933(3) 0.0615(3) 0.4594(2) 0.058 Uani 1 1 d U . .
C19 C 1.1163(3) 0.0946(3) 0.4773(2) 0.067 Uani 1 1 d U . .
H19 H 1.0940 0.1464 0.4548 0.080 Uiso 1 1 calc R . .
C20 C 1.0719(4) 0.0537(3) 0.5267(3) 0.078 Uani 1 1 d U . .
C21 C 1.1061(4) -0.0254(4) 0.5597(3) 0.090 Uani 1 1 d U . .
C22 C 1.1806(4) -0.0595(3) 0.5434(3) 0.088 Uani 1 1 d U . .
H22 H 1.2026 -0.1113 0.5648 0.105 Uiso 1 1 calc R . .
C23 C 1.2250(4) -0.0144(3) 0.4926(3) 0.077 Uani 1 1 d U . .
C24 C 0.9902(4) 0.0917(4) 0.5429(3) 0.110 Uani 1 1 d U . .
H24A H 0.9780 0.1448 0.5167 0.165 Uiso 1 1 calc R . .
H24B H 0.9885 0.0762 0.5923 0.165 Uiso 1 1 calc R . .
H24C H 0.9510 0.0786 0.5301 0.165 Uiso 1 1 calc R . .
C25 C 1.0840(6) -0.1487(4) 0.6428(4) 0.137 Uani 1 1 d DU . .
H25A H 1.1195 -0.1677 0.6134 0.164 Uiso 1 1 calc R . .
H25B H 1.0356 -0.1614 0.6486 0.164 Uiso 1 1 calc R . .
C26 C 1.1247(6) -0.1840(5) 0.7118(4) 0.169 Uani 1 1 d DU . .
H26A H 1.1807 -0.1885 0.7059 0.253 Uiso 1 1 calc R . .
H26B H 1.1204 -0.2328 0.7403 0.253 Uiso 1 1 calc R . .
H26C H 1.0996 -0.1540 0.7345 0.253 Uiso 1 1 calc R . .
C27 C 1.1453(3) 0.1124(2) 0.3046(2) 0.048 Uani 1 1 d U . .
H27 H 1.1692 0.0696 0.3462 0.057 Uiso 1 1 calc R . .
C28 C 1.1056(3) 0.1041(2) 0.2571(2) 0.048 Uani 1 1 d U . .
C29 C 1.1048(3) 0.0317(3) 0.2817(2) 0.065 Uani 1 1 d U . .
H29 H 1.1253 -0.0052 0.3270 0.078 Uiso 1 1 calc R . .
C30 C 1.0747(4) 0.0140(3) 0.2407(2) 0.068 Uani 1 1 d U . .
H30 H 1.0733 -0.0339 0.2581 0.082 Uiso 1 1 calc R . .
C31 C 1.0461(3) 0.0691(3) 0.1723(2) 0.059 Uani 1 1 d U . .
H31 H 1.0254 0.0571 0.1443 0.071 Uiso 1 1 calc R . .
C32 C 1.0472(3) 0.1413(2) 0.1443(2) 0.042 Uani 1 1 d U . .
C33 C 1.0729(2) 0.1619(2) 0.18787(19) 0.040 Uani 1 1 d U . .
C34 C 1.0245(3) 0.1909(2) 0.0667(2) 0.043 Uani 1 1 d U . .
C35 C 0.6999(3) 0.6509(2) 0.1138(2) 0.046 Uani 1 1 d U . .
C36 C 0.7208(3) 0.7096(3) 0.1199(3) 0.058 Uani 1 1 d U . .
C37 C 0.6561(3) 0.7585(3) 0.1360(3) 0.084 Uani 1 1 d U . .
H37 H 0.6046 0.7561 0.1372 0.101 Uiso 1 1 calc R . .
C38 C 0.6654(4) 0.8100(4) 0.1501(4) 0.100 Uani 1 1 d U . .
H38 H 0.6212 0.8428 0.1594 0.120 Uiso 1 1 calc R . .
C39 C 0.7429(4) 0.8116(3) 0.1500(4) 0.089 Uani 1 1 d U . .
H39 H 0.7505 0.8448 0.1613 0.107 Uiso 1 1 calc R . .
C40 C 0.8101(3) 0.7646(3) 0.1334(3) 0.063 Uani 1 1 d U . .
C41 C 0.7989(3) 0.7159(2) 0.1129(2) 0.047 Uani 1 1 d U . .
C42 C 0.8881(3) 0.7684(3) 0.1412(2) 0.055 Uani 1 1 d U . .
H42 H 0.8895 0.7958 0.1625 0.066 Uiso 1 1 calc R . .
C43 C 1.0398(3) 0.7806(2) 0.1680(2) 0.049 Uani 1 1 d U . .
C44 C 0.9870(3) 0.8614(2) 0.1374(2) 0.050 Uani 1 1 d U . .
C45 C 0.9607(3) 0.9051(2) 0.0659(2) 0.051 Uani 1 1 d U . .
H45 H 0.9768 0.8834 0.0366 0.061 Uiso 1 1 calc R . .
C46 C 0.9125(3) 0.9779(3) 0.0387(3) 0.059 Uani 1 1 d U . .
C47 C 0.8897(3) 1.0130(3) 0.0810(3) 0.071 Uani 1 1 d U . .
C48 C 0.9152(3) 0.9696(3) 0.1522(3) 0.069 Uani 1 1 d U . .
H48 H 0.9005 0.9914 0.1814 0.083 Uiso 1 1 calc R . .
C49 C 0.9619(3) 0.8946(3) 0.1799(2) 0.058 Uani 1 1 d U . .
C50 C 0.8820(4) 1.0214(3) -0.0380(3) 0.075 Uani 1 1 d U . .
H50A H 0.8943 0.9877 -0.0570 0.113 Uiso 1 1 calc R . .
H50B H 0.9078 1.0581 -0.0645 0.113 Uiso 1 1 calc R . .
H50C H 0.8245 1.0460 -0.0409 0.113 Uiso 1 1 calc R . .
C51 C 0.8249(5) 1.1312(4) 0.0868(4) 0.116 Uani 1 1 d DU . .
H51A H 0.8078 1.1840 0.0528 0.140 Uiso 0.49 1 calc PR A 1
H51B H 0.8726 1.1189 0.1131 0.140 Uiso 0.49 1 calc PR A 1
H51C H 0.8466 1.1716 0.0608 0.140 Uiso 0.51 1 calc PR A 2
H51D H 0.8514 1.1002 0.1334 0.140 Uiso 0.51 1 calc PR A 2
C53 C 1.0272(3) 0.7403(3) 0.2455(2) 0.055 Uani 1 1 d U . .
C54 C 1.0023(3) 0.7796(3) 0.2829(2) 0.063 Uani 1 1 d U . .
C55 C 1.0012(4) 0.7410(3) 0.3569(3) 0.075 Uani 1 1 d U . .
H55 H 0.9855 0.7681 0.3814 0.090 Uiso 1 1 calc R . .
C56 C 1.0223(4) 0.6652(4) 0.3936(3) 0.087 Uani 1 1 d U . .
C57 C 1.0477(4) 0.6234(3) 0.3560(3) 0.081 Uani 1 1 d U . .
C58 C 1.0495(4) 0.6623(3) 0.2837(2) 0.068 Uani 1 1 d U . .
H58 H 1.0664 0.6354 0.2590 0.081 Uiso 1 1 calc R . .
C59 C 1.0733(6) 0.5393(4) 0.3947(3) 0.124 Uani 1 1 d U . .
H59A H 1.0272 0.5245 0.4155 0.186 Uiso 1 1 calc R . .
H59B H 1.1135 0.5195 0.4309 0.186 Uiso 1 1 calc R . .
H59C H 1.0954 0.5204 0.3622 0.186 Uiso 1 1 calc R . .
C60 C 1.0078(5) 0.6616(5) 0.5098(3) 0.120 Uani 1 1 d DU . .
H60A H 1.0272 0.7037 0.4881 0.144 Uiso 1 1 calc R . .
H60B H 1.0363 0.6262 0.5552 0.144 Uiso 1 1 calc R . .
C61 C 0.9199(5) 0.6881(6) 0.5200(5) 0.160 Uani 1 1 d DU . .
H61A H 0.8903 0.6985 0.4805 0.240 Uiso 1 1 calc R . .
H61B H 0.9058 0.7329 0.5238 0.240 Uiso 1 1 calc R . .
H61C H 0.9066 0.6502 0.5622 0.240 Uiso 1 1 calc R . .
C62 C 1.0943(3) 0.7092(2) 0.1066(2) 0.044 Uani 1 1 d U . .
C63 C 1.1600(3) 0.7270(2) 0.1195(2) 0.051 Uani 1 1 d U . .
C64 C 1.1293(3) 0.7689(2) 0.1541(2) 0.051 Uani 1 1 d U . .
C65 C 1.1797(3) 0.7938(3) 0.1740(3) 0.071 Uani 1 1 d U . .
H65 H 1.1598 0.8216 0.1977 0.085 Uiso 1 1 calc R . .
C66 C 1.2589(4) 0.7758(3) 0.1571(3) 0.083 Uani 1 1 d U . .
H66 H 1.2935 0.7916 0.1696 0.099 Uiso 1 1 calc R . .
C67 C 1.2891(4) 0.7339(3) 0.1214(3) 0.087 Uani 1 1 d U . .
H67 H 1.3430 0.7229 0.1099 0.104 Uiso 1 1 calc R . .
C68 C 1.2394(3) 0.7092(3) 0.1034(3) 0.071 Uani 1 1 d U . .
H68 H 1.2596 0.6806 0.0805 0.085 Uiso 1 1 calc R . .
C69 C 0.9707(3) 0.3052(2) 0.31235(19) 0.040 Uani 1 1 d U . .
C70 C 0.8836(3) 0.3388(2) 0.32674(19) 0.044 Uani 1 1 d U . .
C71 C 0.8663(3) 0.3126(3) 0.3973(2) 0.072 Uani 1 1 d U . .
H71 H 0.9085 0.2795 0.4311 0.086 Uiso 1 1 calc R . .
C72 C 0.7890(4) 0.3336(4) 0.4194(3) 0.100 Uani 1 1 d U . .
H72 H 0.7799 0.3163 0.4671 0.120 Uiso 1 1 calc R . .
C73 C 0.7261(3) 0.3799(4) 0.3707(2) 0.087 Uani 1 1 d U . .
H73 H 0.6738 0.3929 0.3857 0.104 Uiso 1 1 calc R . .
C74 C 0.7389(3) 0.4081(3) 0.2993(2) 0.052 Uani 1 1 d U . .
C75 C 0.8189(2) 0.3908(2) 0.27564(18) 0.037 Uani 1 1 d U . .
C76 C 0.6658(3) 0.4497(3) 0.2537(2) 0.051 Uani 1 1 d U . .
H76 H 0.6165 0.4535 0.2752 0.062 Uiso 1 1 calc R . .
C77 C 0.5933(2) 0.5446(2) 0.0781(2) 0.040 Uani 1 1 d U . .
C78 C 0.5136(3) 0.5626(2) 0.0516(2) 0.046 Uani 1 1 d U . .
C79 C 0.4822(3) 0.5967(3) -0.0169(2) 0.061 Uani 1 1 d U . .
H79 H 0.5131 0.6150 -0.0554 0.073 Uiso 1 1 calc R . .
C80 C 0.4045(3) 0.6024(3) -0.0260(3) 0.068 Uani 1 1 d U . .
H80 H 0.3827 0.6250 -0.0713 0.081 Uiso 1 1 calc R . .
C81 C 0.3582(3) 0.5755(3) 0.0304(3) 0.067 Uani 1 1 d U . .
H81 H 0.3061 0.5794 0.0225 0.080 Uiso 1 1 calc R . .
C82 C 0.3879(3) 0.5429(3) 0.0979(3) 0.057 Uani 1 1 d U . .
H82 H 0.3561 0.5256 0.1360 0.069 Uiso 1 1 calc R . .
C83 C 0.4662(3) 0.5364(2) 0.1083(2) 0.044 Uani 1 1 d U . .
C84 C 0.5139(3) 0.4988(2) 0.1778(2) 0.044 Uani 1 1 d U . .
C85 C 0.5240(3) 0.4172(2) 0.2189(2) 0.046 Uani 1 1 d U . .
C86 C 0.5860(3) 0.3618(3) 0.2083(2) 0.053 Uani 1 1 d U . .
H86 H 0.6257 0.3754 0.1771 0.064 Uiso 1 1 calc R . .
C87 C 0.5904(3) 0.2886(3) 0.2421(2) 0.060 Uani 1 1 d U . .
C88 C 0.5315(3) 0.2663(3) 0.2918(2) 0.060 Uani 1 1 d U . .
C89 C 0.4712(3) 0.3203(3) 0.3034(2) 0.057 Uani 1 1 d U . .
H89 H 0.4323 0.3070 0.3357 0.068 Uiso 1 1 calc R . .
C90 C 0.4678(3) 0.3942(3) 0.2677(2) 0.052 Uani 1 1 d U . .
C91 C 0.6580(4) 0.2302(3) 0.2285(3) 0.095 Uani 1 1 d U . .
H91A H 0.6957 0.2525 0.1981 0.143 Uiso 1 1 calc R . .
H91B H 0.6354 0.2115 0.2066 0.143 Uiso 1 1 calc R . .
H91C H 0.6853 0.1897 0.2724 0.143 Uiso 1 1 calc R . .
C92 C 0.4864(4) 0.1645(3) 0.3841(3) 0.088 Uani 1 1 d DU . .
H92A H 0.4326 0.1808 0.3645 0.105 Uiso 1 1 calc R . .
H92B H 0.4824 0.1848 0.4156 0.105 Uiso 1 1 calc R . .
C93 C 0.5188(4) 0.0801(3) 0.4251(3) 0.108 Uani 1 1 d DU . .
H93A H 0.5196 0.0599 0.3946 0.162 Uiso 1 1 calc R . .
H93B H 0.4847 0.0630 0.4634 0.162 Uiso 1 1 calc R . .
H93C H 0.5727 0.0638 0.4432 0.162 Uiso 1 1 calc R . .
C94 C 0.4727(3) 0.5361(3) 0.2229(2) 0.047 Uani 1 1 d U . .
C95 C 0.4176(3) 0.5085(3) 0.2708(2) 0.054 Uani 1 1 d U A .
C96 C 0.3724(3) 0.5440(3) 0.3076(3) 0.070 Uani 1 1 d U . .
H96 H 0.3340 0.5257 0.3374 0.084 Uiso 1 1 calc R A .
C97 C 0.3827(3) 0.6066(3) 0.3015(3) 0.076 Uani 1 1 d U A .
C98 C 0.4441(3) 0.6328(3) 0.2572(3) 0.064 Uani 1 1 d U . .
C99 C 0.4857(3) 0.5974(3) 0.2187(2) 0.055 Uani 1 1 d U A .
H99 H 0.5241 0.6152 0.1885 0.066 Uiso 1 1 calc R . .
C100 C 0.4638(4) 0.6960(4) 0.2524(3) 0.089 Uani 1 1 d U A .
H10A H 0.5094 0.7022 0.2236 0.134 Uiso 1 1 calc R . .
H10B H 0.4765 0.6852 0.2987 0.134 Uiso 1 1 calc R . .
H10C H 0.4180 0.7412 0.2318 0.134 Uiso 1 1 calc R . .
C103 C 0.8405(2) 0.3570(2) 0.09991(19) 0.037 Uani 1 1 d U . .
C104 C 0.8361(3) 0.2988(3) 0.0846(2) 0.051 Uani 1 1 d U . .
H10D H 0.7826 0.2960 0.0926 0.077 Uiso 1 1 calc R . .
H10E H 0.8745 0.2512 0.1151 0.077 Uiso 1 1 calc R . .
H10F H 0.8484 0.3118 0.0365 0.077 Uiso 1 1 calc R . .
C105 C 1.2183(2) 0.2897(2) 0.0899(2) 0.042 Uani 1 1 d U . .
C106 C 1.3041(3) 0.2736(3) 0.0641(2) 0.067 Uani 1 1 d U . .
H10G H 1.3105 0.2468 0.0386 0.101 Uiso 1 1 calc R . .
H10H H 1.3421 0.2438 0.1038 0.101 Uiso 1 1 calc R . .
H10I H 1.3136 0.3198 0.0338 0.101 Uiso 1 1 calc R . .
C107 C 0.9853(3) 0.5178(2) 0.1994(2) 0.043 Uani 1 1 d U . .
C108 C 1.0138(3) 0.4579(3) 0.2739(2) 0.065 Uani 1 1 d U . .
H10J H 1.0513 0.4135 0.2737 0.097 Uiso 1 1 calc R . .
H10K H 0.9683 0.4471 0.3007 0.097 Uiso 1 1 calc R . .
H10L H 1.0401 0.4751 0.2948 0.097 Uiso 1 1 calc R . .
C109 C 0.2086(4) 0.4644(3) 0.1841(3) 0.085 Uani 1 1 d U . .
H10M H 0.1654 0.5099 0.1571 0.127 Uiso 1 1 calc R . .
H10N H 0.2457 0.4751 0.2022 0.127 Uiso 1 1 calc R . .
H10O H 0.1868 0.4297 0.2224 0.127 Uiso 1 1 calc R . .
C110 C 0.3275(4) 0.3742(4) 0.1643(4) 0.104 Uani 1 1 d U . .
H11E H 0.3227 0.3333 0.2086 0.157 Uiso 1 1 calc R . .
H11F H 0.3657 0.3931 0.1699 0.157 Uiso 1 1 calc R . .
H11G H 0.3458 0.3572 0.1301 0.157 Uiso 1 1 calc R . .
C111 C 0.2111(3) 0.4481(3) 0.0840(3) 0.066 Uani 1 1 d U . .
H111 H 0.2408 0.4276 0.0559 0.079 Uiso 1 1 calc R . .

loop_
_atom_site_aniso_label
_atom_site_aniso_U_11
_atom_site_aniso_U_22
_atom_site_aniso_U_33
_atom_site_aniso_U_23
_atom_site_aniso_U_13
_atom_site_aniso_U_12
Co1 0.038 0.033 0.031 -0.010 0.001 -0.011
Co2 0.040 0.030 0.028 -0.011 0.004 -0.012
Co3 0.034 0.031 0.026 -0.010 0.005 -0.011
Co4 0.033 0.036 0.031 -0.014 0.006 -0.012
Co5 0.036 0.032 0.034 -0.015 0.008 -0.012
Co6 0.045 0.035 0.034 -0.018 0.007 -0.015
O1 0.046 0.041 0.037 -0.012 0.000 -0.017
O2 0.055 0.027 0.032 -0.007 -0.001 -0.015
O3 0.054 0.034 0.033 -0.015 0.006 -0.019
O4 0.121 0.054 0.042 -0.020 0.001 -0.049
O5 0.095 0.052 0.091 -0.004 -0.006 -0.001
O6 0.102 0.064 0.060 -0.043 0.006 -0.025
O7 0.049 0.046 0.044 -0.024 0.006 -0.015
O8 0.044 0.037 0.051 -0.028 0.015 -0.016
O9 0.035 0.037 0.047 -0.022 0.013 -0.012
O10 0.039 0.065 0.109 -0.054 0.021 -0.019
O11 0.045 0.063 0.077 -0.034 0.026 -0.024
O12 0.041 0.051 0.032 -0.017 0.007 -0.014
O13 0.033 0.043 0.028 -0.008 0.009 -0.011
O14 0.040 0.040 0.025 -0.010 0.002 -0.009
O15 0.048 0.066 0.031 -0.007 -0.004 -0.005
O16 0.038 0.029 0.025 -0.010 0.005 -0.012
O17 0.036 0.032 0.027 -0.014 0.009 -0.012
O18 0.037 0.026 0.031 -0.013 0.006 -0.009
O19 0.039 0.039 0.036 -0.019 0.007 -0.016
O20 0.036 0.045 0.052 -0.026 0.007 -0.015
O21 0.035 0.042 0.033 -0.011 0.004 -0.012
O22 0.036 0.050 0.037 -0.014 0.004 -0.009
O23 0.048 0.038 0.035 -0.017 0.004 -0.017
O24 0.064 0.043 0.036 -0.014 -0.002 -0.026
O25 0.048 0.061 0.058 -0.030 -0.002 -0.012
N1 0.044 0.035 0.032 -0.011 -0.001 -0.009
N2 0.045 0.044 0.034 -0.008 -0.007 -0.014
N3 0.113 0.114 0.156 -0.084 0.011 -0.003
N4 0.159 0.082 0.103 -0.007 0.038 -0.063
N5 0.053 0.048 0.040 -0.025 0.009 -0.023
N6 0.051 0.043 0.039 -0.023 0.010 -0.021
N7 0.119 0.066 0.114 -0.054 -0.022 -0.007
N8 0.173 0.118 0.050 -0.041 0.021 -0.061
N9 0.034 0.046 0.031 -0.015 0.005 -0.013
N10 0.037 0.043 0.034 -0.022 0.009 -0.012
N11 0.082 0.050 0.084 -0.019 0.027 -0.023
N12 0.104 0.117 0.112 -0.084 0.048 -0.040
N13 0.071 0.076 0.057 -0.021 -0.005 -0.034
C1 0.042 0.050 0.034 -0.014 0.004 -0.018
C2 0.041 0.062 0.039 -0.025 0.004 -0.014
C3 0.066 0.073 0.058 -0.035 0.003 -0.025
C4 0.081 0.102 0.073 -0.047 -0.008 -0.037
C5 0.081 0.106 0.058 -0.039 -0.011 -0.030
C6 0.066 0.081 0.051 -0.024 -0.007 -0.021
C102 0.046 0.063 0.045 -0.020 -0.003 -0.015
C8 0.051 0.047 0.042 -0.008 -0.009 -0.010
C9 0.057 0.058 0.055 -0.025 -0.015 -0.007
C10 0.059 0.071 0.071 -0.034 -0.006 -0.005
C101 0.068 0.097 0.084 -0.052 -0.004 -0.006
C12 0.073 0.099 0.120 -0.072 -0.007 0.001
C13 0.078 0.078 0.119 -0.045 -0.010 0.000
C14 0.071 0.062 0.082 -0.030 -0.015 -0.006
C15 0.086 0.137 0.120 -0.069 0.023 -0.010
C16 0.156 0.132 0.177 -0.093 0.012 -0.020
C7A 0.135 0.166 0.115 -0.072 0.045 -0.014
C11A 0.115 0.130 0.112 -0.078 0.044 -0.035
C17A 0.156 0.132 0.177 -0.093 0.012 -0.020
C52A 0.103 0.072 0.127 -0.053 -0.014 0.006
C7B 0.135 0.166 0.115 -0.072 0.045 -0.014
C11B 0.115 0.130 0.112 -0.078 0.044 -0.035
C17B 0.156 0.132 0.177 -0.093 0.012 -0.020
C52B 0.141 0.130 0.150 -0.081 0.026 -0.037
C18 0.065 0.046 0.039 -0.003 -0.016 -0.014
C19 0.072 0.055 0.048 -0.006 -0.002 -0.020
C20 0.084 0.063 0.054 -0.005 0.000 -0.025
C21 0.109 0.071 0.065 -0.006 0.006 -0.043
C22 0.103 0.053 0.071 0.002 -0.009 -0.030
C23 0.083 0.050 0.064 -0.008 -0.009 -0.011
C24 0.086 0.102 0.087 -0.008 0.025 -0.036
C25 0.176 0.090 0.112 -0.016 0.019 -0.062
C26 0.175 0.132 0.128 -0.023 -0.029 -0.021
C27 0.054 0.035 0.039 -0.005 -0.005 -0.015
C28 0.059 0.033 0.040 -0.007 0.002 -0.019
C29 0.098 0.034 0.047 -0.002 -0.008 -0.026
C30 0.103 0.039 0.055 -0.009 -0.005 -0.033
C31 0.088 0.043 0.049 -0.017 0.003 -0.032
C32 0.053 0.033 0.037 -0.012 0.008 -0.022
C33 0.042 0.032 0.035 -0.008 0.008 -0.015
C34 0.058 0.031 0.039 -0.016 0.005 -0.017
C35 0.042 0.045 0.054 -0.028 0.015 -0.016
C36 0.046 0.053 0.082 -0.043 0.022 -0.017
C37 0.056 0.082 0.139 -0.078 0.031 -0.023
C38 0.071 0.098 0.169 -0.103 0.036 -0.022
C39 0.076 0.087 0.146 -0.091 0.032 -0.030
C40 0.054 0.065 0.091 -0.055 0.026 -0.026
C41 0.048 0.040 0.058 -0.030 0.015 -0.014
C42 0.066 0.056 0.065 -0.045 0.022 -0.028
C43 0.065 0.049 0.042 -0.026 0.003 -0.023
C44 0.063 0.045 0.052 -0.026 0.009 -0.027
C45 0.062 0.046 0.053 -0.028 0.008 -0.024
C46 0.067 0.050 0.068 -0.028 0.001 -0.025
C47 0.078 0.051 0.087 -0.038 -0.004 -0.015
C48 0.084 0.056 0.084 -0.050 0.002 -0.016
C49 0.073 0.056 0.060 -0.036 0.006 -0.028
C50 0.081 0.060 0.075 -0.024 -0.010 -0.024
C51 0.131 0.087 0.133 -0.068 -0.013 -0.010
C53 0.078 0.058 0.042 -0.030 0.007 -0.032
C54 0.087 0.063 0.055 -0.037 0.011 -0.031
C55 0.107 0.080 0.054 -0.044 0.019 -0.038
C56 0.133 0.090 0.047 -0.034 0.016 -0.052
C57 0.133 0.068 0.047 -0.026 0.006 -0.042
C58 0.107 0.059 0.045 -0.028 0.008 -0.035
C59 0.226 0.071 0.057 -0.012 0.000 -0.057
C60 0.163 0.153 0.062 -0.057 0.015 -0.068
C61 0.146 0.190 0.143 -0.090 0.038 -0.052
C62 0.054 0.042 0.036 -0.018 0.006 -0.019
C63 0.051 0.047 0.050 -0.021 -0.003 -0.011
C64 0.058 0.042 0.049 -0.016 -0.006 -0.017
C65 0.070 0.066 0.078 -0.035 -0.016 -0.019
C66 0.065 0.083 0.101 -0.041 -0.020 -0.022
C67 0.053 0.088 0.108 -0.044 -0.011 -0.011
C68 0.056 0.074 0.081 -0.041 -0.003 -0.011
C69 0.044 0.041 0.029 -0.009 0.001 -0.017
C70 0.043 0.056 0.026 -0.015 0.003 -0.017
C71 0.055 0.101 0.030 -0.020 0.001 -0.012
C72 0.062 0.141 0.035 -0.018 0.016 -0.011
C73 0.050 0.125 0.041 -0.026 0.014 -0.007
C74 0.043 0.071 0.034 -0.024 0.010 -0.017
C75 0.043 0.045 0.027 -0.016 0.008 -0.022
C76 0.038 0.069 0.036 -0.020 0.011 -0.018
C77 0.042 0.035 0.039 -0.017 0.006 -0.011
C78 0.039 0.048 0.045 -0.023 -0.001 -0.007
C79 0.056 0.065 0.049 -0.028 -0.005 -0.004
C80 0.059 0.074 0.059 -0.034 -0.018 0.000
C81 0.047 0.074 0.076 -0.037 -0.020 -0.006
C82 0.042 0.061 0.065 -0.029 0.001 -0.017
C83 0.039 0.048 0.043 -0.022 0.000 -0.011
C84 0.041 0.048 0.041 -0.019 0.007 -0.018
C85 0.043 0.051 0.039 -0.019 0.005 -0.017
C86 0.055 0.054 0.044 -0.021 0.013 -0.019
C87 0.065 0.054 0.058 -0.028 0.016 -0.018
C88 0.062 0.049 0.059 -0.017 0.007 -0.022
C89 0.048 0.056 0.057 -0.019 0.011 -0.022
C90 0.042 0.057 0.049 -0.021 0.004 -0.015
C91 0.100 0.061 0.103 -0.036 0.042 -0.022
C92 0.079 0.061 0.093 -0.011 0.014 -0.033
C93 0.106 0.063 0.105 -0.006 0.005 -0.026
C94 0.034 0.059 0.049 -0.028 0.012 -0.018
C95 0.042 0.061 0.066 -0.036 0.017 -0.020
C96 0.056 0.077 0.075 -0.041 0.029 -0.022
C97 0.070 0.097 0.084 -0.063 0.031 -0.032
C98 0.058 0.080 0.070 -0.046 0.014 -0.027
C99 0.044 0.069 0.058 -0.035 0.015 -0.025
C100 0.094 0.095 0.110 -0.069 0.025 -0.042
C103 0.042 0.037 0.032 -0.014 0.008 -0.019
C104 0.045 0.054 0.058 -0.030 0.002 -0.016
C105 0.037 0.040 0.042 -0.017 0.004 -0.011
C106 0.037 0.092 0.055 -0.028 0.004 -0.013
C107 0.048 0.039 0.035 -0.015 0.006 -0.013
C108 0.091 0.060 0.040 -0.010 -0.007 -0.040
C109 0.093 0.091 0.073 -0.033 0.010 -0.046
C110 0.076 0.098 0.114 -0.033 -0.036 -0.015
C111 0.061 0.070 0.065 -0.028 -0.004 -0.025

loop_
_atom_type_symbol
_atom_type_description
_atom_type_scat_dispersion_real
_atom_type_scat_dispersion_imag
_atom_type_scat_source
C C 0.0033 0.0016 'International Tables Vol C Tables 4.2.6.8 and 6.1.1.4'
H H 0.0000 0.0000 'International Tables Vol C Tables 4.2.6.8 and 6.1.1.4'
Co Co 0.3494 0.9721 'International Tables Vol C Tables 4.2.6.8 and 6.1.1.4'
N N 0.0061 0.0033 'International Tables Vol C Tables 4.2.6.8 and 6.1.1.4'
O O 0.0106 0.0060 'International Tables Vol C Tables 4.2.6.8 and 6.1.1.4'

loop_
_geom_angle_atom_site_label_1
_geom_angle_atom_site_label_2
_geom_angle_atom_site_label_3
_geom_angle
_geom_angle_site_symmetry_1
_geom_angle_site_symmetry_3
O2 Co1 O16 85.40(9) . .
O2 Co1 N1 85.20(11) . .
O16 Co1 N1 170.04(11) . .
O2 Co1 O22 88.87(11) . .
O16 Co1 O22 89.24(10) . .
N1 Co1 O22 93.83(12) . .
O2 Co1 O14 97.48(10) . .
O16 Co1 O14 76.99(9) . .
N1 Co1 O14 101.03(11) . .
O22 Co1 O14 164.25(10) . .
O2 Co1 O1 162.22(11) . .
O16 Co1 O1 111.59(10) . .
N1 Co1 O1 78.10(11) . .
O22 Co1 O1 86.22(10) . .
O14 Co1 O1 91.71(10) . .
O2 Co1 Co2 43.21(7) . .
O16 Co1 Co2 43.43(6) . .
N1 Co1 Co2 127.84(9) . .
O22 Co1 Co2 80.59(7) . .
O14 Co1 Co2 94.18(7) . .
O1 Co1 Co2 151.34(7) . .
O18 Co2 O2 164.09(10) 2_765 .
O18 Co2 O16 106.61(9) 2_765 .
O2 Co2 O16 86.89(9) . .
O18 Co2 O3 80.47(9) 2_765 .
O2 Co2 O3 85.53(10) . .
O16 Co2 O3 171.86(10) . .
O18 Co2 O21 80.20(10) 2_765 .
O2 Co2 O21 93.30(10) . .
O16 Co2 O21 83.68(9) . .
O3 Co2 O21 93.76(10) . .
O18 Co2 O19 102.03(10) 2_765 .
O2 Co2 O19 88.63(10) . .
O16 Co2 O19 78.67(9) . .
O3 Co2 O19 104.10(10) . .
O21 Co2 O19 162.12(9) . .
O18 Co2 Co1 146.43(7) 2_765 .
O2 Co2 Co1 43.64(7) . .
O16 Co2 Co1 44.53(7) . .
O3 Co2 Co1 127.43(8) . .
O21 Co2 Co1 79.70(7) . .
O19 Co2 Co1 89.61(6) . .
O16 Co3 O13 164.41(10) . .
O16 Co3 O17 107.14(9) . .
O13 Co3 O17 86.74(10) . .
O16 Co3 O14 79.76(10) . .
O13 Co3 O14 85.98(10) . .
O17 Co3 O14 172.19(10) . .
O16 Co3 O19 80.56(9) . .
O13 Co3 O19 94.44(10) . .
O17 Co3 O19 83.15(9) . .
O14 Co3 O19 94.60(10) . .
O16 Co3 O23 100.97(10) . .
O13 Co3 O23 88.33(10) . .
O17 Co3 O23 79.43(9) . .
O14 Co3 O23 103.16(10) . .
O19 Co3 O23 162.18(10) . .
O16 Co3 Co4 147.50(7) . .
O13 Co3 Co4 43.53(7) . .
O17 Co3 Co4 44.41(7) . .
O14 Co3 Co4 127.88(7) . .
O19 Co3 Co4 80.41(7) . .
O23 Co3 Co4 89.68(7) . .
O13 Co4 N10 84.77(11) . .
O13 Co4 O17 85.57(10) . .
N10 Co4 O17 168.77(11) . .
O13 Co4 O20 88.10(11) . .
N10 Co4 O20 96.66(11) . .
O17 Co4 O20 88.72(9) . .
O13 Co4 O9 98.33(11) . .
N10 Co4 O9 98.58(11) . .
O17 Co4 O9 77.18(9) . .
O20 Co4 O9 163.93(10) . .
O13 Co4 O12 160.19(10) . .
N10 Co4 O12 77.84(11) . .
O17 Co4 O12 112.58(10) . .
O20 Co4 O12 84.58(10) . .
O9 Co4 O12 93.64(10) . .
O13 Co4 Co3 43.11(7) . .
N10 Co4 Co3 127.62(9) . .
O17 Co4 Co3 43.63(7) . .
O20 Co4 Co3 79.91(8) . .
O9 Co4 Co3 94.70(7) . .
O12 Co4 Co3 151.36(7) . .
O17 Co5 O8 163.69(10) . .
O17 Co5 O18 106.78(9) . .
O8 Co5 O18 87.53(10) . .
O17 Co5 O9 80.05(10) . .
O8 Co5 O9 85.34(10) . .
O18 Co5 O9 172.67(9) . .
O17 Co5 O23 80.50(9) . .
O8 Co5 O23 93.57(10) . .
O18 Co5 O23 84.06(10) . .
O9 Co5 O23 94.63(10) . .
O17 Co5 O21 101.10(10) . 2_765
O8 Co5 O21 89.13(10) . 2_765
O18 Co5 O21 78.84(9) . 2_765
O9 Co5 O21 102.76(10) . 2_765
O23 Co5 O21 162.57(10) . 2_765
O17 Co5 Co6 147.02(8) . .
O8 Co5 Co6 43.93(7) . .
O18 Co5 Co6 44.95(6) . .
O9 Co5 Co6 127.72(7) . .
O23 Co5 Co6 79.84(7) . .
O21 Co5 Co6 90.34(7) 2_765 .
O8 Co6 N6 85.77(11) . .
O8 Co6 O18 86.09(9) . .
N6 Co6 O18 171.86(12) . .
O8 Co6 O24 88.91(11) . .
N6 Co6 O24 89.41(12) . .
O18 Co6 O24 90.28(10) . .
O8 Co6 O3 96.22(11) . 2_765
N6 Co6 O3 103.36(11) . 2_765
O18 Co6 O3 77.69(9) . 2_765
O24 Co6 O3 166.52(11) . 2_765
O8 Co6 O7 164.26(10) . .
N6 Co6 O7 79.09(12) . .
O18 Co6 O7 109.02(10) . .
O24 Co6 O7 86.70(11) . .
O3 Co6 O7 91.46(10) 2_765 .
O8 Co6 Co5 43.50(7) . .
N6 Co6 Co5 128.08(9) . .
O18 Co6 Co5 43.91(7) . .
O24 Co6 Co5 81.01(7) . .
O3 Co6 Co5 94.13(7) 2_765 .
O7 Co6 Co5 149.62(7) . .
C1 O1 Co1 110.1(2) . .
C33 O2 Co2 131.4(2) . .
C33 O2 Co1 135.2(2) . .
Co2 O2 Co1 93.15(10) . .
C34 O3 Co2 129.7(2) . .
C34 O3 Co6 128.2(2) . 2_765
Co2 O3 Co6 99.20(10) . 2_765
C23 O5 C14 117.6(4) . .
C54 O6 C49 116.9(3) . .
C62 O7 Co6 109.4(3) . .
C41 O8 Co5 132.5(3) . .
C41 O8 Co6 134.3(2) . .
Co5 O8 Co6 92.57(10) . .
C35 O9 Co5 130.0(2) . .
C35 O9 Co4 128.9(2) . .
Co5 O9 Co4 98.85(10) . .
C95 O11 C90 116.8(3) . .
C77 O12 Co4 110.2(2) . .
C75 O13 Co3 131.4(3) . .
C75 O13 Co4 135.2(2) . .
Co3 O13 Co4 93.36(9) . .
C69 O14 Co3 129.6(3) . .
C69 O14 Co1 127.8(2) . .
Co3 O14 Co1 99.71(10) . .
Co3 O16 Co2 106.01(11) . .
Co3 O16 Co1 103.30(10) . .
Co2 O16 Co1 92.05(10) . .
Co3 O16 H16 117.3 . .
Co2 O16 H16 117.3 . .
Co1 O16 H16 117.2 . .
Co5 O17 Co3 105.58(11) . .
Co5 O17 Co4 103.57(10) . .
Co3 O17 Co4 91.96(9) . .
Co5 O17 H17 117.4 . .
Co3 O17 H17 117.4 . .
Co4 O17 H17 117.3 . .
Co2 O18 Co5 106.69(12) 2_765 .
Co2 O18 Co6 102.58(10) 2_765 .
Co5 O18 Co6 91.14(9) . .
Co2 O18 H18 117.5 2_765 .
Co5 O18 H18 117.5 . .
Co6 O18 H18 117.5 . .
C103 O19 Co3 123.8(2) . .
C103 O19 Co2 138.8(2) . .
Co3 O19 Co2 94.59(9) . .
C103 O20 Co4 128.0(2) . .
C105 O21 Co2 124.4(2) . .
C105 O21 Co5 139.1(2) . 2_765
Co2 O21 Co5 94.23(10) . 2_765
C105 O22 Co1 128.2(3) . .
C107 O23 Co5 124.2(2) . .
C107 O23 Co3 138.3(3) . .
Co5 O23 Co3 94.23(9) . .
C107 O24 Co6 127.9(2) . .
C27 N1 N2 120.0(3) . .
C27 N1 Co1 128.8(3) . .
N2 N1 Co1 111.3(2) . .
C1 N2 N1 115.7(3) . .
C1 N2 C8 115.7(3) . .
N1 N2 C8 127.9(3) . .
C12 N3 C16 118.6(7) . .
C12 N3 H3 120.7 . .
C16 N3 H3 120.7 . .
C21 N4 C25 127.4(7) . .
C21 N4 H4 116.3 . .
C25 N4 H4 116.3 . .
C62 N5 N6 116.5(3) . .
C62 N5 C43 114.2(3) . .
N6 N5 C43 129.2(3) . .
C42 N6 N5 120.2(3) . .
C42 N6 Co6 128.8(3) . .
N5 N6 Co6 110.9(2) . .
C47 N7 C51 124.7(5) . .
C47 N7 H7 117.7 . .
C51 N7 H7 117.7 . .
C56 N8 C60 123.6(6) . .
C56 N8 H8 118.2 . .
C60 N8 H8 118.2 . .
C77 N9 N10 116.1(3) . .
C77 N9 C84 114.5(3) . .
N10 N9 C84 127.8(3) . .
C76 N10 N9 119.1(3) . .
C76 N10 Co4 129.0(3) . .
N9 N10 Co4 111.9(2) . .
C88 N11 C92 122.9(4) . .
C88 N11 H11 118.5 . .
C92 N11 H11 118.5 . .
C97 N12 C11B 124.0(7) . .
C97 N12 C11A 119.2(7) . .
C11B N12 C11A 21.9(9) . .
C97 N12 H12 120.4 . .
C11B N12 H12 111.4 . .
C11A N12 H12 120.4 . .
C97 N12 H12A 118.0 . .
C11B N12 H12A 118.0 . .
C11A N12 H12A 117.9 . .
H12 N12 H12A 22.1 . .
C111 N13 C109 120.0(5) . .
C111 N13 C110 119.3(5) . .
C109 N13 C110 119.8(5) . .
O1 C1 N2 124.8(4) . .
O1 C1 C2 130.5(4) . .
N2 C1 C2 104.7(4) . .
C102 C2 C3 121.5(4) . .
C102 C2 C1 109.3(4) . .
C3 C2 C1 129.2(4) . .
C4 C3 C2 117.7(5) . .
C4 C3 H3A 121.1 . .
C2 C3 H3A 121.1 . .
C3 C4 C5 120.7(5) . .
C3 C4 H4A 119.7 . .
C5 C4 H4A 119.7 . .
C4 C5 C6 121.9(5) . .
C4 C5 H5 119.1 . .
C6 C5 H5 119.1 . .
C102 C6 C5 117.0(5) . .
C102 C6 H6 121.5 . .
C5 C6 H6 121.5 . .
C2 C102 C6 121.2(4) . .
C2 C102 C8 111.1(4) . .
C6 C102 C8 127.7(5) . .
N2 C8 C9 110.5(4) . .
N2 C8 C102 98.7(3) . .
C9 C8 C102 112.4(4) . .
N2 C8 C18 112.7(4) . .
C9 C8 C18 109.6(4) . .
C102 C8 C18 112.6(4) . .
C14 C9 C10 117.2(5) . .
C14 C9 C8 122.1(5) . .
C10 C9 C8 120.7(4) . .
C101 C10 C9 122.8(6) . .
C101 C10 H10 118.6 . .
C9 C10 H10 118.6 . .
C10 C101 C12 117.9(6) . .
C10 C101 C15 118.6(6) . .
C12 C101 C15 123.5(6) . .
C13 C12 N3 122.9(7) . .
C13 C12 C101 119.7(6) . .
N3 C12 C101 117.4(7) . .
C12 C13 C14 121.2(7) . .
C12 C13 H13 119.4 . .
C14 C13 H13 119.4 . .
C9 C14 O5 122.9(5) . .
C9 C14 C13 121.2(6) . .
O5 C14 C13 115.8(6) . .
C101 C15 H15A 109.5 . .
C101 C15 H15B 109.5 . .
H15A C15 H15B 109.5 . .
C101 C15 H15C 109.5 . .
H15A C15 H15C 109.5 . .
H15B C15 H15C 109.5 . .
N3 C16 C17B 104.7(10) . .
N3 C16 C17A 116.5(11) . .
C17B C16 C17A 65.4(10) . .
N3 C16 H16A 108.2 . .
C17B C16 H16A 50.3 . .
C17A C16 H16A 108.2 . .
N3 C16 H16B 108.2 . .
C17B C16 H16B 145.2 . .
C17A C16 H16B 108.2 . .
H16A C16 H16B 107.3 . .
N3 C16 H16C 110.8 . .
C17B C16 H16C 110.8 . .
C17A C16 H16C 131.9 . .
H16A C16 H16C 62.8 . .
H16B C16 H16C 46.0 . .
N3 C16 H16D 110.8 . .
C17B C16 H16D 110.8 . .
C17A C16 H16D 45.9 . .
H16A C16 H16D 140.3 . .
H16B C16 H16D 67.4 . .
H16C C16 H16D 108.9 . .
C7A C11A N12 106.5(12) . .
C7A C11A H11A 110.4 . .
N12 C11A H11A 110.4 . .
C7A C11A H11B 110.4 . .
N12 C11A H11B 110.4 . .
H11A C11A H11B 108.6 . .
C16 C17A H17A 109.5 . .
C16 C17A H17B 109.5 . .
C16 C17A H17C 109.5 . .
C51 C52A H52A 109.5 . .
C51 C52A H52B 109.5 . .
C51 C52A H52C 109.5 . .
C11B C7B H7BA 109.5 . .
C11B C7B H7BB 109.5 . .
H7BA C7B H7BB 109.5 . .
C11B C7B H7BC 109.5 . .
H7BA C7B H7BC 109.5 . .
H7BB C7B H7BC 109.5 . .
N12 C11B C7B 103.4(12) . .
N12 C11B H11C 111.1 . .
C7B C11B H11C 111.1 . .
N12 C11B H11D 111.1 . .
C7B C11B H11D 111.1 . .
H11C C11B H11D 109.0 . .
C16 C17B H17D 109.5 . .
C16 C17B H17E 109.5 . .
H17D C17B H17E 109.5 . .
C16 C17B H17F 109.5 . .
H17D C17B H17F 109.5 . .
H17E C17B H17F 109.5 . .
C51 C52B H52D 109.5 . .
C51 C52B H52E 109.5 . .
H52D C52B H52E 109.5 . .
C51 C52B H52F 109.5 . .
H52D C52B H52F 109.5 . .
H52E C52B H52F 109.5 . .
C23 C18 C19 117.7(5) . .
C23 C18 C8 121.2(5) . .
C19 C18 C8 121.1(4) . .
C20 C19 C18 123.1(5) . .
C20 C19 H19 118.5 . .
C18 C19 H19 118.5 . .
C19 C20 C21 117.9(6) . .
C19 C20 C24 120.7(5) . .
C21 C20 C24 121.4(5) . .
C22 C21 N4 119.8(6) . .
C22 C21 C20 120.7(5) . .
N4 C21 C20 119.5(7) . .
C21 C22 C23 119.2(6) . .
C21 C22 H22 120.4 . .
C23 C22 H22 120.4 . .
C18 C23 O5 123.6(5) . .
C18 C23 C22 121.4(6) . .
O5 C23 C22 114.9(5) . .
C20 C24 H24A 109.5 . .
C20 C24 H24B 109.5 . .
H24A C24 H24B 109.5 . .
C20 C24 H24C 109.5 . .
H24A C24 H24C 109.5 . .
H24B C24 H24C 109.5 . .
N4 C25 C26 111.2(7) . .
N4 C25 H25A 109.4 . .
C26 C25 H25A 109.4 . .
N4 C25 H25B 109.4 . .
C26 C25 H25B 109.4 . .
H25A C25 H25B 108.0 . .
C25 C26 H26A 109.5 . .
C25 C26 H26B 109.5 . .
H26A C26 H26B 109.5 . .
C25 C26 H26C 109.5 . .
H26A C26 H26C 109.5 . .
H26B C26 H26C 109.5 . .
N1 C27 C28 125.7(4) . .
N1 C27 H27 117.1 . .
C28 C27 H27 117.1 . .
C29 C28 C33 120.0(4) . .
C29 C28 C27 114.9(4) . .
C33 C28 C27 125.0(4) . .
C30 C29 C28 121.5(4) . .
C30 C29 H29 119.2 . .
C28 C29 H29 119.2 . .
C29 C30 C31 118.8(4) . .
C29 C30 H30 120.6 . .
C31 C30 H30 120.6 . .
C32 C31 C30 122.4(4) . .
C32 C31 H31 118.8 . .
C30 C31 H31 118.8 . .
C31 C32 C33 119.4(4) . .
C31 C32 C34 115.5(3) . .
C33 C32 C34 125.0(3) . .
O2 C33 C32 122.9(3) . .
O2 C33 C28 119.5(3) . .
C32 C33 C28 117.6(3) . .
O4 C34 O3 122.2(4) . .
O4 C34 C32 118.7(3) . .
O3 C34 C32 119.1(3) . .
O10 C35 O9 123.9(4) . .
O10 C35 C36 118.8(4) . .
O9 C35 C36 117.3(4) . .
C37 C36 C41 119.6(4) . .
C37 C36 C35 114.6(4) . .
C41 C36 C35 125.7(4) . .
C38 C37 C36 122.6(5) . .
C38 C37 H37 118.7 . .
C36 C37 H37 118.7 . .
C37 C38 C39 118.0(5) . .
C37 C38 H38 121.0 . .
C39 C38 H38 121.0 . .
C38 C39 C40 122.0(5) . .
C38 C39 H39 119.0 . .
C40 C39 H39 119.0 . .
C39 C40 C41 119.6(4) . .
C39 C40 C42 115.6(4) . .
C41 C40 C42 124.7(4) . .
O8 C41 C40 120.5(4) . .
O8 C41 C36 122.0(4) . .
C40 C41 C36 117.5(4) . .
N6 C42 C40 125.0(4) . .
N6 C42 H42 117.5 . .
C40 C42 H42 117.5 . .
N5 C43 C44 112.3(3) . .
N5 C43 C53 111.4(3) . .
C44 C43 C53 109.6(4) . .
N5 C43 C64 98.4(3) . .
C44 C43 C64 113.7(3) . .
C53 C43 C64 111.0(4) . .
C49 C44 C45 118.0(4) . .
C49 C44 C43 120.0(4) . .
C45 C44 C43 122.0(4) . .
C46 C45 C44 121.8(4) . .
C46 C45 H45 119.1 . .
C44 C45 H45 119.1 . .
C45 C46 C47 120.5(5) . .
C45 C46 C50 119.7(4) . .
C47 C46 C50 119.8(5) . .
N7 C47 C48 122.2(5) . .
N7 C47 C46 119.9(5) . .
C48 C47 C46 117.9(5) . .
C49 C48 C47 121.0(4) . .
C49 C48 H48 119.5 . .
C47 C48 H48 119.5 . .
O6 C49 C44 122.4(4) . .
O6 C49 C48 116.8(4) . .
C44 C49 C48 120.8(5) . .
C46 C50 H50A 109.5 . .
C46 C50 H50B 109.5 . .
H50A C50 H50B 109.5 . .
C46 C50 H50C 109.5 . .
H50A C50 H50C 109.5 . .
H50B C50 H50C 109.5 . .
N7 C51 C52A 107.5(8) . .
N7 C51 C52B 112.1(8) . .
C52A C51 C52B 38.8(8) . .
N7 C51 H51A 110.2 . .
C52A C51 H51A 110.2 . .
C52B C51 H51A 72.9 . .
N7 C51 H51B 110.2 . .
C52A C51 H51B 110.2 . .
C52B C51 H51B 133.9 . .
H51A C51 H51B 108.5 . .
N7 C51 H51C 109.2 . .
C52A C51 H51C 139.4 . .
C52B C51 H51C 109.2 . .
H51A C51 H51C 39.5 . .
H51B C51 H51C 72.4 . .
N7 C51 H51D 109.2 . .
C52A C51 H51D 75.3 . .
C52B C51 H51D 109.2 . .
H51A C51 H51D 135.9 . .
H51B C51 H51D 37.6 . .
H51C C51 H51D 107.9 . .
C54 C53 C58 117.7(4) . .
C54 C53 C43 119.7(4) . .
C58 C53 C43 122.1(4) . .
O6 C54 C53 122.5(4) . .
O6 C54 C55 117.4(4) . .
C53 C54 C55 120.0(5) . .
C56 C55 C54 121.9(5) . .
C56 C55 H55 119.0 . .
C54 C55 H55 119.0 . .
C55 C56 N8 122.5(5) . .
C55 C56 C57 119.1(5) . .
N8 C56 C57 118.3(6) . .
C58 C57 C56 117.9(5) . .
C58 C57 C59 121.2(5) . .
C56 C57 C59 120.8(5) . .
C57 C58 C53 123.3(4) . .
C57 C58 H58 118.3 . .
C53 C58 H58 118.3 . .
C57 C59 H59A 109.5 . .
C57 C59 H59B 109.5 . .
H59A C59 H59B 109.5 . .
C57 C59 H59C 109.5 . .
H59A C59 H59C 109.5 . .
H59B C59 H59C 109.5 . .
N8 C60 C61 111.0(6) . .
N8 C60 H60A 109.4 . .
C61 C60 H60A 109.4 . .
N8 C60 H60B 109.4 . .
C61 C60 H60B 109.4 . .
H60A C60 H60B 108.0 . .
C60 C61 H61A 109.5 . .
C60 C61 H61B 109.5 . .
H61A C61 H61B 109.5 . .
C60 C61 H61C 109.5 . .
H61A C61 H61C 109.5 . .
H61B C61 H61C 109.5 . .
O7 C62 N5 124.0(4) . .
O7 C62 C63 128.8(4) . .
N5 C62 C63 107.2(3) . .
C68 C63 C64 121.1(4) . .
C68 C63 C62 131.1(4) . .
C64 C63 C62 107.9(4) . .
C63 C64 C65 120.5(5) . .
C63 C64 C43 112.0(4) . .
C65 C64 C43 127.5(4) . .
C66 C65 C64 117.6(5) . .
C66 C65 H65 121.2 . .
C64 C65 H65 121.2 . .
C65 C66 C67 121.3(5) . .
C65 C66 H66 119.3 . .
C67 C66 H66 119.3 . .
C68 C67 C66 120.3(6) . .
C68 C67 H67 119.8 . .
C66 C67 H67 119.8 . .
C63 C68 C67 119.2(5) . .
C63 C68 H68 120.4 . .
C67 C68 H68 120.4 . .
O15 C69 O14 123.0(4) . .
O15 C69 C70 118.7(3) . .
O14 C69 C70 118.3(3) . .
C71 C70 C75 118.1(4) . .
C71 C70 C69 115.3(4) . .
C75 C70 C69 126.5(3) . .
C72 C71 C70 122.6(5) . .
C72 C71 H71 118.7 . .
C70 C71 H71 118.7 . .
C73 C72 C71 119.5(5) . .
C73 C72 H72 120.3 . .
C71 C72 H72 120.3 . .
C72 C73 C74 121.1(5) . .
C72 C73 H73 119.5 . .
C74 C73 H73 119.5 . .
C73 C74 C75 120.0(4) . .
C73 C74 C76 115.2(4) . .
C75 C74 C76 124.6(3) . .
O13 C75 C74 119.5(4) . .
O13 C75 C70 122.0(4) . .
C74 C75 C70 118.4(3) . .
N10 C76 C74 125.3(4) . .
N10 C76 H76 117.3 . .
C74 C76 H76 117.3 . .
O12 C77 N9 123.7(4) . .
O12 C77 C78 129.5(4) . .
N9 C77 C78 106.7(3) . .
C83 C78 C79 119.9(4) . .
C83 C78 C77 108.9(3) . .
C79 C78 C77 131.2(4) . .
C80 C79 C78 118.1(5) . .
C80 C79 H79 120.9 . .
C78 C79 H79 120.9 . .
C79 C80 C81 121.7(5) . .
C79 C80 H80 119.2 . .
C81 C80 H80 119.2 . .
C82 C81 C80 120.7(5) . .
C82 C81 H81 119.6 . .
C80 C81 H81 119.6 . .
C81 C82 C83 118.6(4) . .
C81 C82 H82 120.7 . .
C83 C82 H82 120.7 . .
C82 C83 C78 121.0(4) . .
C82 C83 C84 128.3(4) . .
C78 C83 C84 110.6(4) . .
N9 C84 C85 112.7(3) . .
N9 C84 C94 113.5(3) . .
C85 C84 C94 109.0(3) . .
N9 C84 C83 99.0(3) . .
C85 C84 C83 111.0(3) . .
C94 C84 C83 111.3(4) . .
C90 C85 C86 117.0(4) . .
C90 C85 C84 119.6(4) . .
C86 C85 C84 123.3(4) . .
C87 C86 C85 122.5(4) . .
C87 C86 H86 118.8 . .
C85 C86 H86 118.8 . .
C86 C87 C88 119.6(4) . .
C86 C87 C91 121.1(4) . .
C88 C87 C91 119.3(4) . .
N11 C88 C89 122.2(4) . .
N11 C88 C87 119.7(5) . .
C89 C88 C87 118.1(4) . .
C88 C89 C90 120.9(4) . .
C88 C89 H89 119.6 . .
C90 C89 H89 119.6 . .
C85 C90 C89 121.9(4) . .
C85 C90 O11 121.1(4) . .
C89 C90 O11 117.0(4) . .
C87 C91 H91A 109.5 . .
C87 C91 H91B 109.5 . .
H91A C91 H91B 109.5 . .
C87 C91 H91C 109.5 . .
H91A C91 H91C 109.5 . .
H91B C91 H91C 109.5 . .
N11 C92 C93 111.2(5) . .
N11 C92 H92A 109.4 . .
C93 C92 H92A 109.4 . .
N11 C92 H92B 109.4 . .
C93 C92 H92B 109.4 . .
H92A C92 H92B 108.0 . .
C92 C93 H93A 109.5 . .
C92 C93 H93B 109.5 . .
H93A C93 H93B 109.5 . .
C92 C93 H93C 109.5 . .
H93A C93 H93C 109.5 . .
H93B C93 H93C 109.5 . .
C95 C94 C99 117.2(4) . .
C95 C94 C84 118.6(4) . .
C99 C94 C84 124.2(4) . .
C96 C95 O11 117.2(4) . .
C96 C95 C94 121.5(4) . .
O11 C95 C94 121.4(4) . .
C95 C96 C97 121.4(4) . .
C95 C96 H96 119.3 . .
C97 C96 H96 119.3 . .
N12 C97 C96 121.9(5) . .
N12 C97 C98 119.4(5) . .
C96 C97 C98 118.6(4) . .
C99 C98 C97 117.8(4) . .
C99 C98 C100 120.2(4) . .
C97 C98 C100 121.9(4) . .
C98 C99 C94 123.1(4) . .
C98 C99 H99 118.4 . .
C94 C99 H99 118.4 . .
C98 C100 H10A 109.5 . .
C98 C100 H10B 109.5 . .
H10A C100 H10B 109.5 . .
C98 C100 H10C 109.5 . .
H10A C100 H10C 109.5 . .
H10B C100 H10C 109.5 . .
O20 C103 O19 125.9(3) . .
O20 C103 C104 117.6(3) . .
O19 C103 C104 116.5(4) . .
C103 C104 H10D 109.5 . .
C103 C104 H10E 109.5 . .
H10D C104 H10E 109.5 . .
C103 C104 H10F 109.5 . .
H10D C104 H10F 109.5 . .
H10E C104 H10F 109.5 . .
O21 C105 O22 125.1(4) . .
O21 C105 C106 117.7(3) . .
O22 C105 C106 117.2(4) . .
C105 C106 H10G 109.5 . .
C105 C106 H10H 109.5 . .
H10G C106 H10H 109.5 . .
C105 C106 H10I 109.5 . .
H10G C106 H10I 109.5 . .
H10H C106 H10I 109.5 . .
O24 C107 O23 125.3(4) . .
O24 C107 C108 116.9(3) . .
O23 C107 C108 117.8(3) . .
C107 C108 H10J 109.5 . .
C107 C108 H10K 109.5 . .
H10J C108 H10K 109.5 . .
C107 C108 H10L 109.5 . .
H10J C108 H10L 109.5 . .
H10K C108 H10L 109.5 . .
N13 C109 H10M 109.5 . .
N13 C109 H10N 109.5 . .
H10M C109 H10N 109.5 . .
N13 C109 H10O 109.5 . .
H10M C109 H10O 109.5 . .
H10N C109 H10O 109.5 . .
N13 C110 H11E 109.5 . .
N13 C110 H11F 109.5 . .
H11E C110 H11F 109.5 . .
N13 C110 H11G 109.5 . .
H11E C110 H11G 109.5 . .
H11F C110 H11G 109.5 . .
O25 C111 N13 125.5(5) . .
O25 C111 H111 117.3 . .
N13 C111 H111 117.3 . .

loop_
_geom_bond_atom_site_label_1
_geom_bond_atom_site_label_2
_geom_bond_distance
_geom_bond_site_symmetry_2
Co1 O2 2.048(2) .
Co1 O16 2.079(2) .
Co1 N1 2.082(3) .
Co1 O22 2.116(3) .
Co1 O14 2.123(3) .
Co1 O1 2.158(3) .
Co1 Co2 2.9627(7) .
Co2 O18 2.007(2) 2_765
Co2 O2 2.031(2) .
Co2 O16 2.038(2) .
Co2 O3 2.069(2) .
Co2 O21 2.203(3) .
Co2 O19 2.225(3) .
Co3 O16 2.008(2) .
Co3 O13 2.027(2) .
Co3 O17 2.044(2) .
Co3 O14 2.070(2) .
Co3 O19 2.173(2) .
Co3 O23 2.197(2) .
Co3 Co4 2.9609(7) .
Co4 O13 2.043(3) .
Co4 N10 2.072(3) .
Co4 O17 2.073(2) .
Co4 O20 2.121(3) .
Co4 O9 2.131(2) .
Co4 O12 2.166(3) .
Co5 O17 1.997(2) .
Co5 O8 2.027(2) .
Co5 O18 2.041(2) .
Co5 O9 2.080(2) .
Co5 O23 2.195(3) .
Co5 O21 2.229(3) 2_765
Co5 Co6 2.9420(7) .
Co6 O8 2.043(3) .
Co6 N6 2.065(3) .
Co6 O18 2.079(2) .
Co6 O24 2.112(3) .
Co6 O3 2.118(2) 2_765
Co6 O7 2.138(3) .
O1 C1 1.219(5) .
O2 C33 1.305(4) .
O3 C34 1.288(4) .
O3 Co6 2.118(2) 2_765
O4 C34 1.231(4) .
O5 C23 1.382(7) .
O5 C14 1.382(7) .
O6 C54 1.370(6) .
O6 C49 1.375(5) .
O7 C62 1.241(4) .
O8 C41 1.298(5) .
O9 C35 1.301(5) .
O10 C35 1.221(5) .
O11 C95 1.387(5) .
O11 C90 1.388(5) .
O12 C77 1.231(4) .
O13 C75 1.304(4) .
O14 C69 1.302(4) .
O15 C69 1.210(5) .
O16 H16 0.8502 .
O17 H17 0.8495 .
O18 Co2 2.007(2) 2_765
O18 H18 0.8504 .
O19 C103 1.276(4) .
O20 C103 1.253(5) .
O21 C105 1.261(5) .
O21 Co5 2.229(3) 2_765
O22 C105 1.265(4) .
O23 C107 1.275(4) .
O24 C107 1.254(4) .
O25 C111 1.214(6) .
N1 C27 1.292(5) .
N1 N2 1.381(4) .
N2 C1 1.367(5) .
N2 C8 1.477(5) .
N3 C12 1.395(8) .
N3 C16 1.466(10) .
N3 H3 0.8600 .
N4 C21 1.385(7) .
N4 C25 1.448(8) .
N4 H4 0.8600 .
N5 C62 1.365(5) .
N5 N6 1.366(4) .
N5 C43 1.494(5) .
N6 C42 1.298(5) .
N7 C47 1.384(7) .
N7 C51 1.416(7) .
N7 H7 0.8600 .
N8 C56 1.379(7) .
N8 C60 1.436(7) .
N8 H8 0.8600 .
N9 C77 1.364(5) .
N9 N10 1.378(4) .
N9 C84 1.484(5) .
N10 C76 1.285(5) .
N11 C88 1.368(6) .
N11 C92 1.435(6) .
N11 H11 0.8600 .
N12 C97 1.368(6) .
N12 C11B 1.526(17) .
N12 C11A 1.539(19) .
N12 H12 0.8600 .
N12 H12A 0.8600 .
N13 C111 1.335(6) .
N13 C109 1.406(6) .
N13 C110 1.449(7) .
C1 C2 1.467(6) .
C2 C102 1.379(6) .
C2 C3 1.401(6) .
C3 C4 1.380(7) .
C3 H3A 0.9300 .
C4 C5 1.387(8) .
C4 H4A 0.9300 .
C5 C6 1.399(7) .
C5 H5 0.9300 .
C6 C102 1.388(6) .
C6 H6 0.9300 .
C102 C8 1.514(6) .
C8 C9 1.511(7) .
C8 C18 1.535(6) .
C9 C14 1.369(7) .
C9 C10 1.410(7) .
C10 C101 1.368(7) .
C10 H10 0.9300 .
C101 C12 1.424(9) .
C101 C15 1.531(9) .
C12 C13 1.353(9) .
C13 C14 1.388(8) .
C13 H13 0.9300 .
C15 H15A 0.9600 .
C15 H15B 0.9600 .
C15 H15C 0.9600 .
C16 C17B 1.511(7) .
C16 C17A 1.513(7) .
C16 H16A 0.9700 .
C16 H16B 0.9700 .
C16 H16C 0.9700 .
C16 H16D 0.9700 .
C7A C11A 1.539(9) .
C7A H7AA 0.9600 .
C7A H7AB 0.9600 .
C7A H7AC 0.9600 .
C11A H11A 0.9700 .
C11A H11B 0.9700 .
C17A H17A 0.9600 .
C17A H17B 0.9600 .
C17A H17C 0.9600 .
C52A C51 1.505(7) .
C52A H52A 0.9600 .
C52A H52B 0.9600 .
C52A H52C 0.9600 .
C7B C11B 1.569(9) .
C7B H7BA 0.9600 .
C7B H7BB 0.9600 .
C7B H7BC 0.9600 .
C11B H11C 0.9700 .
C11B H11D 0.9700 .
C17B H17D 0.9600 .
C17B H17E 0.9600 .
C17B H17F 0.9600 .
C52B C51 1.529(7) .
C52B H52D 0.9600 .
C52B H52E 0.9600 .
C52B H52F 0.9600 .
C18 C23 1.360(7) .
C18 C19 1.398(7) .
C19 C20 1.381(7) .
C19 H19 0.9300 .
C20 C21 1.418(8) .
C20 C24 1.480(8) .
C21 C22 1.360(9) .
C22 C23 1.434(7) .
C22 H22 0.9300 .
C24 H24A 0.9600 .
C24 H24B 0.9600 .
C24 H24C 0.9600 .
C25 C26 1.466(7) .
C25 H25A 0.9700 .
C25 H25B 0.9700 .
C26 H26A 0.9600 .
C26 H26B 0.9600 .
C26 H26C 0.9600 .
C27 C28 1.448(6) .
C27 H27 0.9300 .
C28 C29 1.402(6) .
C28 C33 1.433(5) .
C29 C30 1.365(6) .
C29 H29 0.9300 .
C30 C31 1.394(6) .
C30 H30 0.9300 .
C31 C32 1.389(5) .
C31 H31 0.9300 .
C32 C33 1.418(5) .
C32 C34 1.508(5) .
C35 C36 1.525(6) .
C36 C37 1.399(6) .
C36 C41 1.423(6) .
C37 C38 1.369(7) .
C37 H37 0.9300 .
C38 C39 1.389(8) .
C38 H38 0.9300 .
C39 C40 1.403(7) .
C39 H39 0.9300 .
C40 C41 1.420(6) .
C40 C42 1.455(6) .
C42 H42 0.9300 .
C43 C44 1.503(6) .
C43 C53 1.503(6) .
C43 C64 1.526(6) .
C44 C49 1.379(6) .
C44 C45 1.408(6) .
C45 C46 1.357(6) .
C45 H45 0.9300 .
C46 C47 1.405(6) .
C46 C50 1.523(7) .
C47 C48 1.400(7) .
C48 C49 1.385(7) .
C48 H48 0.9300 .
C50 H50A 0.9600 .
C50 H50B 0.9600 .
C50 H50C 0.9600 .
C51 H51A 0.9700 .
C51 H51B 0.9700 .
C51 H51C 0.9700 .
C51 H51D 0.9700 .
C53 C54 1.383(6) .
C53 C58 1.400(6) .
C54 C55 1.409(7) .
C55 C56 1.360(7) .
C55 H55 0.9300 .
C56 C57 1.432(7) .
C57 C58 1.380(6) .
C57 C59 1.506(8) .
C58 H58 0.9300 .
C59 H59A 0.9600 .
C59 H59B 0.9600 .
C59 H59C 0.9600 .
C60 C61 1.482(7) .
C60 H60A 0.9700 .
C60 H60B 0.9700 .
C61 H61A 0.9600 .
C61 H61B 0.9600 .
C61 H61C 0.9600 .
C62 C63 1.456(6) .
C63 C68 1.365(7) .
C63 C64 1.384(6) .
C64 C65 1.406(6) .
C65 C66 1.366(7) .
C65 H65 0.9300 .
C66 C67 1.400(8) .
C66 H66 0.9300 .
C67 C68 1.370(7) .
C67 H67 0.9300 .
C68 H68 0.9300 .
C69 C70 1.515(6) .
C70 C71 1.387(5) .
C70 C75 1.423(6) .
C71 C72 1.380(7) .
C71 H71 0.9300 .
C72 C73 1.364(7) .
C72 H72 0.9300 .
C73 C74 1.386(6) .
C73 H73 0.9300 .
C74 C75 1.423(6) .
C74 C76 1.458(6) .
C76 H76 0.9300 .
C77 C78 1.448(6) .
C78 C83 1.388(6) .
C78 C79 1.395(6) .
C79 C80 1.373(7) .
C79 H79 0.9300 .
C80 C81 1.374(7) .
C80 H80 0.9300 .
C81 C82 1.370(6) .
C81 H81 0.9300 .
C82 C83 1.384(6) .
C82 H82 0.9300 .
C83 C84 1.527(6) .
C84 C85 1.503(6) .
C84 C94 1.525(6) .
C85 C90 1.384(6) .
C85 C86 1.403(6) .
C86 C87 1.368(6) .
C86 H86 0.9300 .
C87 C88 1.427(6) .
C87 C91 1.524(7) .
C88 C89 1.382(7) .
C89 C90 1.385(6) .
C89 H89 0.9300 .
C91 H91A 0.9600 .
C91 H91B 0.9600 .
C91 H91C 0.9600 .
C92 C93 1.512(6) .
C92 H92A 0.9700 .
C92 H92B 0.9700 .
C93 H93A 0.9600 .
C93 H93B 0.9600 .
C93 H93C 0.9600 .
C94 C95 1.389(6) .
C94 C99 1.398(6) .
C95 C96 1.369(6) .
C96 C97 1.384(7) .
C96 H96 0.9300 .
C97 C98 1.436(7) .
C98 C99 1.379(6) .
C98 C100 1.496(7) .
C99 H99 0.9300 .
C100 H10A 0.9600 .
C100 H10B 0.9600 .
C100 H10C 0.9600 .
C103 C104 1.494(5) .
C104 H10D 0.9600 .
C104 H10E 0.9600 .
C104 H10F 0.9600 .
C105 C106 1.524(6) .
C106 H10G 0.9600 .
C106 H10H 0.9600 .
C106 H10I 0.9600 .
C107 C108 1.508(6) .
C108 H10J 0.9600 .
C108 H10K 0.9600 .
C108 H10L 0.9600 .
C109 H10M 0.9600 .
C109 H10N 0.9600 .
C109 H10O 0.9600 .
C110 H11E 0.9600 .
C110 H11F 0.9600 .
C110 H11G 0.9600 .
C111 H111 0.9300 .

loop_
_geom_torsion_atom_site_label_1
_geom_torsion_atom_site_label_2
_geom_torsion_atom_site_label_3
_geom_torsion_atom_site_label_4
_geom_torsion
_geom_torsion_site_symmetry_1
_geom_torsion_site_symmetry_4
O2 Co1 Co2 O18 -160.06(18) . 2_765
O16 Co1 Co2 O18 37.37(16) . 2_765
N1 Co1 Co2 O18 -149.11(17) . 2_765
O22 Co1 Co2 O18 -61.58(16) . 2_765
O14 Co1 Co2 O18 103.46(15) . 2_765
O1 Co1 Co2 O18 2.2(2) . 2_765
O16 Co1 Co2 O2 -162.57(15) . .
N1 Co1 Co2 O2 10.94(16) . .
O22 Co1 Co2 O2 98.48(14) . .
O14 Co1 Co2 O2 -96.49(13) . .
O1 Co1 Co2 O2 162.2(2) . .
O2 Co1 Co2 O16 162.57(15) . .
N1 Co1 Co2 O16 173.52(15) . .
O22 Co1 Co2 O16 -98.95(12) . .
O14 Co1 Co2 O16 66.09(12) . .
O1 Co1 Co2 O16 -35.21(19) . .
O2 Co1 Co2 O3 -19.13(15) . .
O16 Co1 Co2 O3 178.29(13) . .
N1 Co1 Co2 O3 -8.19(15) . .
O22 Co1 Co2 O3 79.34(12) . .
O14 Co1 Co2 O3 -115.62(12) . .
O1 Co1 Co2 O3 143.08(19) . .
O2 Co1 Co2 O21 -105.98(13) . .
O16 Co1 Co2 O21 91.45(12) . .
N1 Co1 Co2 O21 -95.04(14) . .
O22 Co1 Co2 O21 -7.50(10) . .
O14 Co1 Co2 O21 157.53(10) . .
O1 Co1 Co2 O21 56.23(18) . .
O2 Co1 Co2 O19 88.43(13) . .
O16 Co1 Co2 O19 -74.15(11) . .
N1 Co1 Co2 O19 99.37(13) . .
O22 Co1 Co2 O19 -173.10(10) . .
O14 Co1 Co2 O19 -8.06(9) . .
O1 Co1 Co2 O19 -109.36(18) . .
O16 Co3 Co4 O13 161.89(17) . .
O17 Co3 Co4 O13 -163.05(14) . .
O14 Co3 Co4 O13 18.59(14) . .
O19 Co3 Co4 O13 106.96(12) . .
O23 Co3 Co4 O13 -87.91(12) . .
O16 Co3 Co4 N10 154.46(16) . .
O13 Co3 Co4 N10 -7.43(15) . .
O17 Co3 Co4 N10 -170.48(14) . .
O14 Co3 Co4 N10 11.16(14) . .
O19 Co3 Co4 N10 99.53(12) . .
O23 Co3 Co4 N10 -95.34(12) . .
O16 Co3 Co4 O17 -35.06(16) . .
O13 Co3 Co4 O17 163.05(14) . .
O14 Co3 Co4 O17 -178.36(12) . .
O19 Co3 Co4 O17 -89.98(11) . .
O23 Co3 Co4 O17 75.14(11) . .
O16 Co3 Co4 O20 63.79(15) . .
O13 Co3 Co4 O20 -98.10(13) . .
O17 Co3 Co4 O20 98.85(11) . .
O14 Co3 Co4 O20 -79.51(12) . .
O19 Co3 Co4 O20 8.87(10) . .
O23 Co3 Co4 O20 173.99(10) . .
O16 Co3 Co4 O9 -100.93(15) . .
O13 Co3 Co4 O9 97.18(13) . .
O17 Co3 Co4 O9 -65.87(11) . .
O14 Co3 Co4 O9 115.77(11) . .
O19 Co3 Co4 O9 -155.86(10) . .
O23 Co3 Co4 O9 9.27(9) . .
O16 Co3 Co4 O12 5.5(2) . .
O13 Co3 Co4 O12 -156.36(19) . .
O17 Co3 Co4 O12 40.59(18) . .
O14 Co3 Co4 O12 -137.77(18) . .
O19 Co3 Co4 O12 -49.40(17) . .
O23 Co3 Co4 O12 115.73(17) . .
O17 Co5 Co6 O8 -160.34(17) . .
O18 Co5 Co6 O8 162.14(15) . .
O9 Co5 Co6 O8 -18.09(15) . .
O23 Co5 Co6 O8 -106.09(13) . .
O21 Co5 Co6 O8 88.39(13) 2_765 .
O17 Co5 Co6 N6 -144.47(17) . .
O8 Co5 Co6 N6 15.86(16) . .
O18 Co5 Co6 N6 178.01(16) . .
O9 Co5 Co6 N6 -2.23(16) . .
O23 Co5 Co6 N6 -90.23(14) . .
O21 Co5 Co6 N6 104.26(14) 2_765 .
O17 Co5 Co6 O18 37.52(16) . .
O8 Co5 Co6 O18 -162.14(15) . .
O9 Co5 Co6 O18 179.77(14) . .
O23 Co5 Co6 O18 91.77(12) . .
O21 Co5 Co6 O18 -73.75(12) 2_765 .
O17 Co5 Co6 O24 -62.36(15) . .
O8 Co5 Co6 O24 97.97(14) . .
O18 Co5 Co6 O24 -99.88(13) . .
O9 Co5 Co6 O24 79.88(13) . .
O23 Co5 Co6 O24 -8.12(11) . .
O21 Co5 Co6 O24 -173.63(11) 2_765 .
O17 Co5 Co6 O3 104.98(15) . 2_765
O8 Co5 Co6 O3 -94.68(13) . 2_765
O18 Co5 Co6 O3 67.46(12) . 2_765
O9 Co5 Co6 O3 -112.77(12) . 2_765
O23 Co5 Co6 O3 159.23(10) . 2_765
O21 Co5 Co6 O3 -6.29(10) 2_765 2_765
O17 Co5 Co6 O7 5.0(2) . .
O8 Co5 Co6 O7 165.32(18) . .
O18 Co5 Co6 O7 -32.53(17) . .
O9 Co5 Co6 O7 147.23(17) . .
O23 Co5 Co6 O7 59.23(16) . .
O21 Co5 Co6 O7 -106.29(16) 2_765 .
O2 Co1 O1 C1 -21.9(5) . .
O16 Co1 O1 C1 176.1(3) . .
N1 Co1 O1 C1 -1.5(3) . .
O22 Co1 O1 C1 -96.2(3) . .
O14 Co1 O1 C1 99.4(3) . .
Co2 Co1 O1 C1 -158.7(2) . .
O18 Co2 O2 C33 -38.5(6) 2_765 .
O16 Co2 O2 C33 172.8(3) . .
O3 Co2 O2 C33 -10.1(3) . .
O21 Co2 O2 C33 -103.7(3) . .
O19 Co2 O2 C33 94.1(3) . .
Co1 Co2 O2 C33 -175.0(4) . .
O18 Co2 O2 Co1 136.5(3) 2_765 .
O16 Co2 O2 Co1 -12.14(10) . .
O3 Co2 O2 Co1 164.87(12) . .
O21 Co2 O2 Co1 71.34(11) . .
O19 Co2 O2 Co1 -90.87(10) . .
O16 Co1 O2 C33 -173.4(3) . .
N1 Co1 O2 C33 3.3(3) . .
O22 Co1 O2 C33 97.3(3) . .
O14 Co1 O2 C33 -97.2(3) . .
O1 Co1 O2 C33 23.4(6) . .
Co2 Co1 O2 C33 174.7(4) . .
O16 Co1 O2 Co2 11.92(10) . .
N1 Co1 O2 Co2 -171.35(13) . .
O22 Co1 O2 Co2 -77.41(11) . .
O14 Co1 O2 Co2 88.13(11) . .
O1 Co1 O2 Co2 -151.3(3) . .
O18 Co2 O3 C34 -159.6(4) 2_765 .
O2 Co2 O3 C34 28.0(3) . .
O21 Co2 O3 C34 121.0(3) . .
O19 Co2 O3 C34 -59.5(4) . .
Co1 Co2 O3 C34 41.1(4) . .
O18 Co2 O3 Co6 2.04(10) 2_765 2_765
O2 Co2 O3 Co6 -170.38(12) . 2_765
O21 Co2 O3 Co6 -77.36(11) . 2_765
O19 Co2 O3 Co6 102.16(11) . 2_765
Co1 Co2 O3 Co6 -157.27(5) . 2_765
O8 Co6 O7 C62 -15.8(6) . .
N6 Co6 O7 C62 0.2(3) . .
O18 Co6 O7 C62 -179.0(2) . .
O24 Co6 O7 C62 -89.9(3) . .
O3 Co6 O7 C62 103.5(3) 2_765 .
Co5 Co6 O7 C62 -155.8(2) . .
O17 Co5 O8 C41 -32.3(6) . .
O18 Co5 O8 C41 175.9(4) . .
O9 Co5 O8 C41 -5.9(4) . .
O23 Co5 O8 C41 -100.2(4) . .
O21 Co5 O8 C41 97.0(4) 2_765 .
Co6 Co5 O8 C41 -171.6(4) . .
O17 Co5 O8 Co6 139.3(3) . .
O18 Co5 O8 Co6 -12.52(10) . .
O9 Co5 O8 Co6 165.73(12) . .
O23 Co5 O8 Co6 71.37(11) . .
O21 Co5 O8 Co6 -91.39(10) 2_765 .
N6 Co6 O8 C41 3.8(4) . .
O18 Co6 O8 C41 -176.3(4) . .
O24 Co6 O8 C41 93.3(4) . .
O3 Co6 O8 C41 -99.2(4) 2_765 .
O7 Co6 O8 C41 19.6(7) . .
Co5 Co6 O8 C41 171.4(4) . .
N6 Co6 O8 Co5 -167.54(13) . .
O18 Co6 O8 Co5 12.31(10) . .
O24 Co6 O8 Co5 -78.05(11) . .
O3 Co6 O8 Co5 89.46(10) 2_765 .
O7 Co6 O8 Co5 -151.8(4) . .
O17 Co5 O9 C35 -159.5(3) . .
O8 Co5 O9 C35 27.8(3) . .
O23 Co5 O9 C35 121.1(3) . .
O21 Co5 O9 C35 -60.2(3) 2_765 .
Co6 Co5 O9 C35 40.3(4) . .
O17 Co5 O9 Co4 4.45(10) . .
O8 Co5 O9 Co4 -168.26(12) . .
O23 Co5 O9 Co4 -75.04(11) . .
O21 Co5 O9 Co4 103.70(11) 2_765 .
Co6 Co5 O9 Co4 -155.77(5) . .
O13 Co4 O9 C35 -116.7(3) . .
N10 Co4 O9 C35 -30.8(3) . .
O17 Co4 O9 C35 159.8(3) . .
O20 Co4 O9 C35 130.5(4) . .
O12 Co4 O9 C35 47.5(3) . .
Co3 Co4 O9 C35 -159.9(3) . .
O13 Co4 O9 Co5 79.16(11) . .
N10 Co4 O9 Co5 165.09(12) . .
O17 Co4 O9 Co5 -4.33(10) . .
O20 Co4 O9 Co5 -33.6(4) . .
O12 Co4 O9 Co5 -116.67(11) . .
Co3 Co4 O9 Co5 35.90(9) . .
O13 Co4 O12 C77 25.1(5) . .
N10 Co4 O12 C77 -4.2(3) . .
O17 Co4 O12 C77 -179.8(2) . .
O20 Co4 O12 C77 93.9(3) . .
O9 Co4 O12 C77 -102.2(3) . .
Co3 Co4 O12 C77 151.1(2) . .
O16 Co3 O13 C75 40.7(6) . .
O17 Co3 O13 C75 -166.0(3) . .
O14 Co3 O13 C75 16.9(3) . .
O19 Co3 O13 C75 111.2(3) . .
O23 Co3 O13 C75 -86.4(3) . .
Co4 Co3 O13 C75 -177.7(4) . .
O16 Co3 O13 Co4 -141.6(3) . .
O17 Co3 O13 Co4 11.79(10) . .
O14 Co3 O13 Co4 -165.39(11) . .
O19 Co3 O13 Co4 -71.08(11) . .
O23 Co3 O13 Co4 91.29(10) . .
N10 Co4 O13 C75 -8.3(3) . .
O17 Co4 O13 C75 166.0(3) . .
O20 Co4 O13 C75 -105.2(3) . .
O9 Co4 O13 C75 89.6(3) . .
O12 Co4 O13 C75 -37.0(5) . .
Co3 Co4 O13 C75 177.6(4) . .
N10 Co4 O13 Co3 174.10(12) . .
O17 Co4 O13 Co3 -11.64(9) . .
O20 Co4 O13 Co3 77.23(10) . .
O9 Co4 O13 Co3 -87.98(10) . .
O12 Co4 O13 Co3 145.5(3) . .
O16 Co3 O14 C69 157.9(3) . .
O13 Co3 O14 C69 -28.4(3) . .
O19 Co3 O14 C69 -122.6(3) . .
O23 Co3 O14 C69 58.9(3) . .
Co4 Co3 O14 C69 -41.2(3) . .
O16 Co3 O14 Co1 -3.61(9) . .
O13 Co3 O14 Co1 170.06(11) . .
O19 Co3 O14 Co1 75.92(11) . .
O23 Co3 O14 Co1 -102.60(11) . .
Co4 Co3 O14 Co1 157.34(5) . .
O2 Co1 O14 C69 118.0(3) . .
O16 Co1 O14 C69 -158.5(3) . .
N1 Co1 O14 C69 31.5(3) . .
O22 Co1 O14 C69 -128.8(4) . .
O1 Co1 O14 C69 -46.7(3) . .
Co2 Co1 O14 C69 161.4(3) . .
O2 Co1 O14 Co3 -79.96(11) . .
O16 Co1 O14 Co3 3.52(9) . .
N1 Co1 O14 Co3 -166.50(11) . .
O22 Co1 O14 Co3 33.2(4) . .
O1 Co1 O14 Co3 115.29(11) . .
Co2 Co1 O14 Co3 -36.64(9) . .
O13 Co3 O16 Co2 75.7(4) . .
O17 Co3 O16 Co2 -76.41(11) . .
O14 Co3 O16 Co2 99.82(12) . .
O19 Co3 O16 Co2 3.35(10) . .
O23 Co3 O16 Co2 -158.61(10) . .
Co4 Co3 O16 Co2 -51.54(18) . .
O13 Co3 O16 Co1 -20.4(4) . .
O17 Co3 O16 Co1 -172.50(9) . .
O14 Co3 O16 Co1 3.73(10) . .
O19 Co3 O16 Co1 -92.73(11) . .
O23 Co3 O16 Co1 105.31(10) . .
Co4 Co3 O16 Co1 -147.62(7) . .
O18 Co2 O16 Co3 96.04(12) 2_765 .
O2 Co2 O16 Co3 -92.52(12) . .
O21 Co2 O16 Co3 173.81(12) . .
O19 Co2 O16 Co3 -3.29(10) . .
Co1 Co2 O16 Co3 -104.46(12) . .
O18 Co2 O16 Co1 -159.50(9) 2_765 .
O2 Co2 O16 Co1 11.94(10) . .
O3 Co2 O16 Co1 -9.6(7) . .
O21 Co2 O16 Co1 -81.72(10) . .
O19 Co2 O16 Co1 101.17(10) . .
O2 Co1 O16 Co3 95.11(11) . .
O22 Co1 O16 Co3 -175.96(11) . .
O14 Co1 O16 Co3 -3.68(9) . .
O1 Co1 O16 Co3 -90.33(12) . .
Co2 Co1 O16 Co3 106.98(12) . .
O2 Co1 O16 Co2 -11.87(10) . .
O22 Co1 O16 Co2 77.06(10) . .
O14 Co1 O16 Co2 -110.65(10) . .
O1 Co1 O16 Co2 162.70(9) . .
O8 Co5 O17 Co3 -73.8(4) . .
O18 Co5 O17 Co3 76.64(11) . .
O9 Co5 O17 Co3 -100.61(12) . .
O23 Co5 O17 Co3 -4.15(10) . .
O21 Co5 O17 Co3 158.20(10) 2_765 .
Co6 Co5 O17 Co3 49.94(17) . .
O8 Co5 O17 Co4 22.1(4) . .
O18 Co5 O17 Co4 172.60(10) . .
O9 Co5 O17 Co4 -4.65(10) . .
O23 Co5 O17 Co4 91.81(11) . .
O21 Co5 O17 Co4 -105.84(11) 2_765 .
Co6 Co5 O17 Co4 145.90(7) . .
O16 Co3 O17 Co5 -94.17(11) . .
O13 Co3 O17 Co5 93.07(11) . .
O19 Co3 O17 Co5 -172.06(12) . .
O23 Co3 O17 Co5 4.16(10) . .
Co4 Co3 O17 Co5 104.67(12) . .
O16 Co3 O17 Co4 161.15(8) . .
O13 Co3 O17 Co4 -11.60(9) . .
O19 Co3 O17 Co4 83.27(9) . .
O23 Co3 O17 Co4 -100.51(10) . .
O13 Co4 O17 Co5 -95.01(12) . .
N10 Co4 O17 Co5 -64.3(6) . .
O20 Co4 O17 Co5 176.79(12) . .
O9 Co4 O17 Co5 4.58(10) . .
O12 Co4 O17 Co5 93.20(12) . .
Co3 Co4 O17 Co5 -106.54(12) . .
O13 Co4 O17 Co3 11.53(9) . .
N10 Co4 O17 Co3 42.3(6) . .
O20 Co4 O17 Co3 -76.67(10) . .
O9 Co4 O17 Co3 111.12(11) . .
O12 Co4 O17 Co3 -160.26(9) . .
O17 Co5 O18 Co2 96.76(11) . 2_765
O8 Co5 O18 Co2 -91.20(12) . 2_765
O23 Co5 O18 Co2 174.95(11) . 2_765
O21 Co5 O18 Co2 -1.60(10) 2_765 2_765
Co6 Co5 O18 Co2 -103.49(12) . 2_765
O17 Co5 O18 Co6 -159.74(9) . .
O8 Co5 O18 Co6 12.29(10) . .
O23 Co5 O18 Co6 -81.55(9) . .
O21 Co5 O18 Co6 101.89(10) 2_765 .
O8 Co6 O18 Co2 95.17(12) . 2_765
O24 Co6 O18 Co2 -175.94(12) . 2_765
O3 Co6 O18 Co2 -2.07(11) 2_765 2_765
O7 Co6 O18 Co2 -89.33(12) . 2_765
Co5 Co6 O18 Co2 107.38(13) . 2_765
O8 Co6 O18 Co5 -12.21(10) . .
O24 Co6 O18 Co5 76.67(11) . .
O3 Co6 O18 Co5 -109.45(11) 2_765 .
O7 Co6 O18 Co5 163.28(9) . .
O16 Co3 O19 C103 -167.1(3) . .
O13 Co3 O19 C103 27.7(3) . .
O17 Co3 O19 C103 -58.4(3) . .
O14 Co3 O19 C103 114.1(3) . .
O23 Co3 O19 C103 -70.7(4) . .
Co4 Co3 O19 C103 -13.6(3) . .
O16 Co3 O19 Co2 -2.96(9) . .
O13 Co3 O19 Co2 -168.08(10) . .
O17 Co3 O19 Co2 105.76(10) . .
O14 Co3 O19 Co2 -81.76(10) . .
O23 Co3 O19 Co2 93.5(3) . .
Co4 Co3 O19 Co2 150.57(8) . .
O18 Co2 O19 C103 58.0(4) 2_765 .
O2 Co2 O19 C103 -110.1(4) . .
O16 Co2 O19 C103 162.8(4) . .
O3 Co2 O19 C103 -25.0(4) . .
O21 Co2 O19 C103 153.4(4) . .
Co1 Co2 O19 C103 -153.7(4) . .
O18 Co2 O19 Co3 -101.87(10) 2_765 .
O2 Co2 O19 Co3 90.04(10) . .
O16 Co2 O19 Co3 2.93(9) . .
O3 Co2 O19 Co3 175.08(9) . .
O21 Co2 O19 Co3 -6.5(4) . .
Co1 Co2 O19 Co3 46.40(7) . .
O13 Co4 O20 C103 -52.2(3) . .
N10 Co4 O20 C103 -136.8(3) . .
O17 Co4 O20 C103 33.4(3) . .
O9 Co4 O20 C103 61.9(5) . .
O12 Co4 O20 C103 146.2(3) . .
Co3 Co4 O20 C103 -9.6(3) . .
O18 Co2 O21 C105 167.2(3) 2_765 .
O2 Co2 O21 C105 -27.4(3) . .
O16 Co2 O21 C105 59.1(3) . .
O3 Co2 O21 C105 -113.1(3) . .
O19 Co2 O21 C105 68.4(5) . .
Co1 Co2 O21 C105 14.3(3) . .
O18 Co2 O21 Co5 1.42(9) 2_765 2_765
O2 Co2 O21 Co5 166.80(10) . 2_765
O16 Co2 O21 Co5 -106.70(10) . 2_765
O3 Co2 O21 Co5 81.06(10) . 2_765
O19 Co2 O21 Co5 -97.4(3) . 2_765
Co1 Co2 O21 Co5 -151.56(8) . 2_765
O2 Co1 O22 C105 48.2(3) . .
O16 Co1 O22 C105 -37.2(3) . .
N1 Co1 O22 C105 133.3(3) . .
O14 Co1 O22 C105 -66.0(5) . .
O1 Co1 O22 C105 -148.9(3) . .
Co2 Co1 O22 C105 5.6(3) . .
O17 Co5 O23 C107 166.7(3) . .
O8 Co5 O23 C107 -28.6(3) . .
O18 Co5 O23 C107 58.6(3) . .
O9 Co5 O23 C107 -114.2(3) . .
O21 Co5 O23 C107 69.9(4) 2_765 .
Co6 Co5 O23 C107 13.3(3) . .
O17 Co5 O23 Co3 3.73(9) . .
O8 Co5 O23 Co3 168.43(10) . .
O18 Co5 O23 Co3 -104.43(10) . .
O9 Co5 O23 Co3 82.82(10) . .
O21 Co5 O23 Co3 -93.1(3) 2_765 .
Co6 Co5 O23 Co3 -149.66(9) . .
O16 Co3 O23 C107 -56.7(4) . .
O13 Co3 O23 C107 110.7(4) . .
O17 Co3 O23 C107 -162.3(4) . .
O14 Co3 O23 C107 25.2(4) . .
O19 Co3 O23 C107 -150.0(4) . .
Co4 Co3 O23 C107 154.2(4) . .
O16 Co3 O23 Co5 101.96(10) . .
O13 Co3 O23 Co5 -90.64(10) . .
O17 Co3 O23 Co5 -3.65(9) . .
O14 Co3 O23 Co5 -176.12(9) . .
O19 Co3 O23 Co5 8.7(4) . .
Co4 Co3 O23 Co5 -47.13(7) . .
O8 Co6 O24 C107 51.0(3) . .
N6 Co6 O24 C107 136.8(4) . .
O18 Co6 O24 C107 -35.0(3) . .
O3 Co6 O24 C107 -61.6(6) 2_765 .
O7 Co6 O24 C107 -144.1(3) . .
Co5 Co6 O24 C107 8.1(3) . .
O2 Co1 N1 C27 -5.0(4) . .
O22 Co1 N1 C27 -93.5(4) . .
O14 Co1 N1 C27 91.7(4) . .
O1 Co1 N1 C27 -178.8(4) . .
Co2 Co1 N1 C27 -12.5(4) . .
O2 Co1 N1 N2 175.5(3) . .
O22 Co1 N1 N2 86.9(2) . .
O14 Co1 N1 N2 -87.8(3) . .
O1 Co1 N1 N2 1.6(2) . .
Co2 Co1 N1 N2 167.98(19) . .
C27 N1 N2 C1 178.8(4) . .
Co1 N1 N2 C1 -1.6(4) . .
C27 N1 N2 C8 9.0(6) . .
Co1 N1 N2 C8 -171.4(3) . .
C62 N5 N6 C42 -178.9(4) . .
C43 N5 N6 C42 4.0(6) . .
C62 N5 N6 Co6 3.2(4) . .
C43 N5 N6 Co6 -173.9(3) . .
O8 Co6 N6 C42 -3.7(4) . .
O24 Co6 N6 C42 -92.7(4) . .
O3 Co6 N6 C42 91.6(4) 2_765 .
O7 Co6 N6 C42 -179.5(4) . .
Co5 Co6 N6 C42 -14.6(4) . .
O8 Co6 N6 N5 173.9(3) . .
O24 Co6 N6 N5 85.0(2) . .
O3 Co6 N6 N5 -90.7(2) 2_765 .
O7 Co6 N6 N5 -1.8(2) . .
Co5 Co6 N6 N5 163.04(19) . .
C77 N9 N10 C76 -179.7(4) . .
C84 N9 N10 C76 -15.3(6) . .
C77 N9 N10 Co4 0.5(4) . .
C84 N9 N10 Co4 164.9(3) . .
O13 Co4 N10 C76 11.6(4) . .
O17 Co4 N10 C76 -19.2(8) . .
O20 Co4 N10 C76 99.1(4) . .
O9 Co4 N10 C76 -86.1(4) . .
O12 Co4 N10 C76 -178.0(4) . .
Co3 Co4 N10 C76 16.7(4) . .
O13 Co4 N10 N9 -168.6(2) . .
O17 Co4 N10 N9 160.6(5) . .
O20 Co4 N10 N9 -81.1(2) . .
O9 Co4 N10 N9 93.7(2) . .
O12 Co4 N10 N9 1.8(2) . .
Co3 Co4 N10 N9 -163.52(18) . .
Co1 O1 C1 N2 1.2(5) . .
Co1 O1 C1 C2 179.0(4) . .
N1 N2 C1 O1 0.3(6) . .
C8 N2 C1 O1 171.3(4) . .
N1 N2 C1 C2 -178.1(3) . .
C8 N2 C1 C2 -7.0(5) . .
O1 C1 C2 C102 -175.8(4) . .
N2 C1 C2 C102 2.4(5) . .
O1 C1 C2 C3 4.9(8) . .
N2 C1 C2 C3 -176.9(4) . .
C102 C2 C3 C4 -1.5(7) . .
C1 C2 C3 C4 177.6(5) . .
C2 C3 C4 C5 0.6(8) . .
C3 C4 C5 C6 1.3(9) . .
C4 C5 C6 C102 -2.2(8) . .
C3 C2 C102 C6 0.6(7) . .
C1 C2 C102 C6 -178.7(4) . .
C3 C2 C102 C8 -177.9(4) . .
C1 C2 C102 C8 2.8(5) . .
C5 C6 C102 C2 1.3(7) . .
C5 C6 C102 C8 179.5(5) . .
C1 N2 C8 C9 -109.8(4) . .
N1 N2 C8 C9 60.0(5) . .
C1 N2 C8 C102 8.2(4) . .
N1 N2 C8 C102 178.0(4) . .
C1 N2 C8 C18 127.2(4) . .
N1 N2 C8 C18 -63.0(5) . .
C2 C102 C8 N2 -6.2(5) . .
C6 C102 C8 N2 175.4(5) . .
C2 C102 C8 C9 110.3(4) . .
C6 C102 C8 C9 -68.1(6) . .
C2 C102 C8 C18 -125.4(4) . .
C6 C102 C8 C18 56.3(6) . .
N2 C8 C9 C14 -139.2(5) . .
C102 C8 C9 C14 111.6(5) . .
C18 C8 C9 C14 -14.4(6) . .
N2 C8 C9 C10 40.5(6) . .
C102 C8 C9 C10 -68.6(5) . .
C18 C8 C9 C10 165.4(4) . .
C14 C9 C10 C101 -1.6(8) . .
C8 C9 C10 C101 178.6(5) . .
C9 C10 C101 C12 2.9(9) . .
C9 C10 C101 C15 -178.0(5) . .
C16 N3 C12 C13 9.6(11) . .
C16 N3 C12 C101 -172.5(7) . .
C10 C101 C12 C13 -2.6(9) . .
C15 C101 C12 C13 178.4(6) . .
C10 C101 C12 N3 179.5(6) . .
C15 C101 C12 N3 0.5(10) . .
N3 C12 C13 C14 178.8(6) . .
C101 C12 C13 C14 1.0(10) . .
C10 C9 C14 O5 -178.7(5) . .
C8 C9 C14 O5 1.0(8) . .
C10 C9 C14 C13 -0.1(8) . .
C8 C9 C14 C13 179.7(5) . .
C23 O5 C14 C9 12.8(8) . .
C23 O5 C14 C13 -165.9(5) . .
C12 C13 C14 C9 0.3(10) . .
C12 C13 C14 O5 179.1(6) . .
C12 N3 C16 C17B 99.7(10) . .
C12 N3 C16 C17A 169.3(11) . .
C97 N12 C11A C7A 160.4(10) . .
C11B N12 C11A C7A 51(2) . .
C97 N12 C11B C7B -150.0(10) . .
C11A N12 C11B C7B -66(2) . .
N2 C8 C18 C23 139.1(5) . .
C9 C8 C18 C23 15.6(6) . .
C102 C8 C18 C23 -110.3(5) . .
N2 C8 C18 C19 -42.7(6) . .
C9 C8 C18 C19 -166.3(4) . .
C102 C8 C18 C19 67.8(5) . .
C23 C18 C19 C20 0.1(8) . .
C8 C18 C19 C20 -178.1(4) . .
C18 C19 C20 C21 -1.0(8) . .
C18 C19 C20 C24 -179.2(5) . .
C25 N4 C21 C22 -4.9(11) . .
C25 N4 C21 C20 174.3(7) . .
C19 C20 C21 C22 0.6(9) . .
C24 C20 C21 C22 178.8(6) . .
C19 C20 C21 N4 -178.6(6) . .
C24 C20 C21 N4 -0.4(9) . .
N4 C21 C22 C23 179.7(5) . .
C20 C21 C22 C23 0.6(9) . .
C19 C18 C23 O5 178.2(5) . .
C8 C18 C23 O5 -3.6(8) . .
C19 C18 C23 C22 1.1(8) . .
C8 C18 C23 C22 179.3(5) . .
C14 O5 C23 C18 -11.5(8) . .
C14 O5 C23 C22 165.8(5) . .
C21 C22 C23 C18 -1.5(9) . .
C21 C22 C23 O5 -178.8(6) . .
C21 N4 C25 C26 95.3(10) . .
N2 N1 C27 C28 -179.1(4) . .
Co1 N1 C27 C28 1.4(6) . .
N1 C27 C28 C29 -176.9(4) . .
N1 C27 C28 C33 6.7(7) . .
C33 C28 C29 C30 1.2(7) . .
C27 C28 C29 C30 -175.3(5) . .
C28 C29 C30 C31 1.6(8) . .
C29 C30 C31 C32 0.1(8) . .
C30 C31 C32 C33 -4.6(7) . .
C30 C31 C32 C34 172.1(5) . .
Co2 O2 C33 C32 -3.7(6) . .
Co1 O2 C33 C32 -176.6(3) . .
Co2 O2 C33 C28 175.0(3) . .
Co1 O2 C33 C28 2.1(6) . .
C31 C32 C33 O2 -174.0(4) . .
C34 C32 C33 O2 9.6(6) . .
C31 C32 C33 C28 7.2(6) . .
C34 C32 C33 C28 -169.2(4) . .
C29 C28 C33 O2 175.6(4) . .
C27 C28 C33 O2 -8.3(6) . .
C29 C28 C33 C32 -5.6(6) . .
C27 C28 C33 C32 170.6(4) . .
Co2 O3 C34 O4 151.9(3) . .
Co6 O3 C34 O4 -4.8(6) 2_765 .
Co2 O3 C34 C32 -30.1(5) . .
Co6 O3 C34 C32 173.3(3) 2_765 .
C31 C32 C34 O4 9.0(6) . .
C33 C32 C34 O4 -174.4(4) . .
C31 C32 C34 O3 -169.1(4) . .
C33 C32 C34 O3 7.4(6) . .
Co5 O9 C35 O10 149.8(3) . .
Co4 O9 C35 O10 -9.5(6) . .
Co5 O9 C35 C36 -31.8(5) . .
Co4 O9 C35 C36 168.8(3) . .
O10 C35 C36 C37 9.5(7) . .
O9 C35 C36 C37 -168.9(5) . .
O10 C35 C36 C41 -172.8(5) . .
O9 C35 C36 C41 8.8(7) . .
C41 C36 C37 C38 -4.4(9) . .
C35 C36 C37 C38 173.5(6) . .
C36 C37 C38 C39 -1.8(11) . .
C37 C38 C39 C40 2.5(11) . .
C38 C39 C40 C41 2.9(10) . .
C38 C39 C40 C42 -175.2(6) . .
Co5 O8 C41 C40 170.5(3) . .
Co6 O8 C41 C40 2.3(7) . .
Co5 O8 C41 C36 -9.2(7) . .
Co6 O8 C41 C36 -177.5(3) . .
C39 C40 C41 O8 171.5(5) . .
C42 C40 C41 O8 -10.6(8) . .
C39 C40 C41 C36 -8.7(8) . .
C42 C40 C41 C36 169.1(5) . .
C37 C36 C41 O8 -170.8(5) . .
C35 C36 C41 O8 11.6(8) . .
C37 C36 C41 C40 9.5(8) . .
C35 C36 C41 C40 -168.2(5) . .
N5 N6 C42 C40 -179.6(4) . .
Co6 N6 C42 C40 -2.1(7) . .
C39 C40 C42 N6 -171.3(5) . .
C41 C40 C42 N6 10.8(8) . .
C62 N5 C43 C44 125.8(4) . .
N6 N5 C43 C44 -57.1(5) . .
C62 N5 C43 C53 -110.8(4) . .
N6 N5 C43 C53 66.4(6) . .
C62 N5 C43 C64 5.8(4) . .
N6 N5 C43 C64 -177.1(4) . .
N5 C43 C44 C49 149.4(4) . .
C53 C43 C44 C49 25.0(6) . .
C64 C43 C44 C49 -100.0(5) . .
N5 C43 C44 C45 -29.7(6) . .
C53 C43 C44 C45 -154.2(4) . .
C64 C43 C44 C45 80.9(5) . .
C49 C44 C45 C46 0.3(7) . .
C43 C44 C45 C46 179.5(4) . .
C44 C45 C46 C47 2.5(7) . .
C44 C45 C46 C50 -176.6(4) . .
C51 N7 C47 C48 10.4(10) . .
C51 N7 C47 C46 -171.0(6) . .
C45 C46 C47 N7 178.4(5) . .
C50 C46 C47 N7 -2.5(8) . .
C45 C46 C47 C48 -2.9(8) . .
C50 C46 C47 C48 176.2(5) . .
N7 C47 C48 C49 179.2(5) . .
C46 C47 C48 C49 0.6(8) . .
C54 O6 C49 C44 -20.8(7) . .
C54 O6 C49 C48 158.7(5) . .
C45 C44 C49 O6 176.8(4) . .
C43 C44 C49 O6 -2.4(7) . .
C45 C44 C49 C48 -2.7(7) . .
C43 C44 C49 C48 178.1(4) . .
C47 C48 C49 O6 -177.3(5) . .
C47 C48 C49 C44 2.3(8) . .
C47 N7 C51 C52A -80.1(10) . .
C47 N7 C51 C52B -121.2(10) . .
N5 C43 C53 C54 -151.8(4) . .
C44 C43 C53 C54 -26.9(6) . .
C64 C43 C53 C54 99.6(5) . .
N5 C43 C53 C58 36.5(6) . .
C44 C43 C53 C58 161.4(4) . .
C64 C43 C53 C58 -72.0(5) . .
C49 O6 C54 C53 18.7(7) . .
C49 O6 C54 C55 -163.6(5) . .
C58 C53 C54 O6 178.5(5) . .
C43 C53 C54 O6 6.4(8) . .
C58 C53 C54 C55 0.8(8) . .
C43 C53 C54 C55 -171.2(5) . .
O6 C54 C55 C56 -179.2(5) . .
C53 C54 C55 C56 -1.4(9) . .
C54 C55 C56 N8 177.2(6) . .
C54 C55 C56 C57 1.0(10) . .
C60 N8 C56 C55 -2.1(11) . .
C60 N8 C56 C57 174.2(6) . .
C55 C56 C57 C58 0.0(10) . .
N8 C56 C57 C58 -176.4(6) . .
C55 C56 C57 C59 178.7(6) . .
N8 C56 C57 C59 2.3(10) . .
C56 C57 C58 C53 -0.6(9) . .
C59 C57 C58 C53 -179.3(6) . .
C54 C53 C58 C57 0.2(8) . .
C43 C53 C58 C57 172.0(5) . .
C56 N8 C60 C61 86.1(9) . .
Co6 O7 C62 N5 1.7(5) . .
Co6 O7 C62 C63 -178.8(4) . .
N6 N5 C62 O7 -3.5(6) . .
C43 N5 C62 O7 174.0(4) . .
N6 N5 C62 C63 176.9(3) . .
C43 N5 C62 C63 -5.5(5) . .
O7 C62 C63 C68 2.9(8) . .
N5 C62 C63 C68 -177.5(5) . .
O7 C62 C63 C64 -177.0(4) . .
N5 C62 C63 C64 2.6(5) . .
C68 C63 C64 C65 -0.4(7) . .
C62 C63 C64 C65 179.5(4) . .
C68 C63 C64 C43 -178.7(4) . .
C62 C63 C64 C43 1.2(5) . .
N5 C43 C64 C63 -4.0(4) . .
C44 C43 C64 C63 -122.9(4) . .
C53 C43 C64 C63 112.9(4) . .
N5 C43 C64 C65 177.8(4) . .
C44 C43 C64 C65 58.9(6) . .
C53 C43 C64 C65 -65.3(6) . .
C63 C64 C65 C66 0.7(7) . .
C43 C64 C65 C66 178.8(5) . .
C64 C65 C66 C67 -0.1(8) . .
C65 C66 C67 C68 -0.9(9) . .
C64 C63 C68 C67 -0.6(8) . .
C62 C63 C68 C67 179.5(5) . .
C66 C67 C68 C63 1.2(9) . .
Co3 O14 C69 O15 -154.7(3) . .
Co1 O14 C69 O15 2.0(6) . .
Co3 O14 C69 C70 26.0(5) . .
Co1 O14 C69 C70 -177.3(2) . .
O15 C69 C70 C71 -5.8(6) . .
O14 C69 C70 C71 173.5(4) . .
O15 C69 C70 C75 177.4(4) . .
O14 C69 C70 C75 -3.3(6) . .
C75 C70 C71 C72 1.5(8) . .
C69 C70 C71 C72 -175.5(5) . .
C70 C71 C72 C73 2.3(10) . .
C71 C72 C73 C74 -2.0(11) . .
C72 C73 C74 C75 -2.1(9) . .
C72 C73 C74 C76 173.2(6) . .
Co3 O13 C75 C74 176.7(3) . .
Co4 O13 C75 C74 -0.1(6) . .
Co3 O13 C75 C70 -4.4(5) . .
Co4 O13 C75 C70 178.8(3) . .
C73 C74 C75 O13 -175.1(4) . .
C76 C74 C75 O13 10.0(6) . .
C73 C74 C75 C70 5.9(7) . .
C76 C74 C75 C70 -169.0(4) . .
C71 C70 C75 O13 175.5(4) . .
C69 C70 C75 O13 -7.8(6) . .
C71 C70 C75 C74 -5.5(6) . .
C69 C70 C75 C74 171.2(4) . .
N9 N10 C76 C74 172.9(4) . .
Co4 N10 C76 C74 -7.3(7) . .
C73 C74 C76 N10 178.6(5) . .
C75 C74 C76 N10 -6.3(7) . .
Co4 O12 C77 N9 6.2(5) . .
Co4 O12 C77 C78 -169.6(4) . .
N10 N9 C77 O12 -4.9(5) . .
C84 N9 C77 O12 -171.4(4) . .
N10 N9 C77 C78 171.8(3) . .
C84 N9 C77 C78 5.3(4) . .
O12 C77 C78 C83 172.9(4) . .
N9 C77 C78 C83 -3.4(5) . .
O12 C77 C78 C79 -4.0(8) . .
N9 C77 C78 C79 179.6(5) . .
C83 C78 C79 C80 -0.7(7) . .
C77 C78 C79 C80 176.0(4) . .
C78 C79 C80 C81 -0.1(7) . .
C79 C80 C81 C82 1.1(8) . .
C80 C81 C82 C83 -1.3(7) . .
C81 C82 C83 C78 0.5(7) . .
C81 C82 C83 C84 -176.4(4) . .
C79 C78 C83 C82 0.5(7) . .
C77 C78 C83 C82 -176.9(4) . .
C79 C78 C83 C84 177.9(4) . .
C77 C78 C83 C84 0.5(5) . .
C77 N9 C84 C85 112.7(4) . .
N10 N9 C84 C85 -51.9(5) . .
C77 N9 C84 C94 -122.8(4) . .
N10 N9 C84 C94 72.6(5) . .
C77 N9 C84 C83 -4.7(4) . .
N10 N9 C84 C83 -169.3(3) . .
C82 C83 C84 N9 179.5(4) . .
C78 C83 C84 N9 2.3(4) . .
C82 C83 C84 C85 60.8(6) . .
C78 C83 C84 C85 -116.4(4) . .
C82 C83 C84 C94 -60.9(6) . .
C78 C83 C84 C94 122.0(4) . .
N9 C84 C85 C90 157.9(4) . .
C94 C84 C85 C90 31.0(5) . .
C83 C84 C85 C90 -92.0(5) . .
N9 C84 C85 C86 -25.2(5) . .
C94 C84 C85 C86 -152.1(4) . .
C83 C84 C85 C86 84.9(5) . .
C90 C85 C86 C87 2.3(7) . .
C84 C85 C86 C87 -174.6(4) . .
C85 C86 C87 C88 -1.9(7) . .
C85 C86 C87 C91 179.1(5) . .
C92 N11 C88 C89 -4.1(8) . .
C92 N11 C88 C87 173.2(5) . .
C86 C87 C88 N11 -176.8(5) . .
C91 C87 C88 N11 2.2(8) . .
C86 C87 C88 C89 0.5(7) . .
C91 C87 C88 C89 179.6(5) . .
N11 C88 C89 C90 177.6(5) . .
C87 C88 C89 C90 0.3(7) . .
C86 C85 C90 C89 -1.5(6) . .
C84 C85 C90 C89 175.5(4) . .
C86 C85 C90 O11 179.1(4) . .
C84 C85 C90 O11 -3.8(6) . .
C88 C89 C90 C85 0.2(7) . .
C88 C89 C90 O11 179.6(4) . .
C95 O11 C90 C85 -25.9(6) . .
C95 O11 C90 C89 154.7(4) . .
C88 N11 C92 C93 -167.2(6) . .
N9 C84 C94 C95 -158.2(4) . .
C85 C84 C94 C95 -31.8(5) . .
C83 C84 C94 C95 91.1(5) . .
N9 C84 C94 C99 22.7(6) . .
C85 C84 C94 C99 149.2(4) . .
C83 C84 C94 C99 -88.0(5) . .
C90 O11 C95 C96 -156.4(4) . .
C90 O11 C95 C94 24.9(6) . .
C99 C94 C95 C96 5.9(7) . .
C84 C94 C95 C96 -173.2(4) . .
C99 C94 C95 O11 -175.4(4) . .
C84 C94 C95 O11 5.5(7) . .
O11 C95 C96 C97 177.8(5) . .
C94 C95 C96 C97 -3.5(8) . .
C11B N12 C97 C96 -1.8(12) . .
C11A N12 C97 C96 -27.0(12) . .
C11B N12 C97 C98 -179.6(9) . .
C11A N12 C97 C98 155.2(9) . .
C95 C96 C97 N12 -179.8(6) . .
C95 C96 C97 C98 -2.1(9) . .
N12 C97 C98 C99 -177.3(5) . .
C96 C97 C98 C99 4.9(8) . .
N12 C97 C98 C100 3.1(9) . .
C96 C97 C98 C100 -174.8(6) . .
C97 C98 C99 C94 -2.4(8) . .
C100 C98 C99 C94 177.3(5) . .
C95 C94 C99 C98 -2.9(7) . .
C84 C94 C99 C98 176.1(4) . .
Co4 O20 C103 O19 2.2(6) . .
Co4 O20 C103 C104 -178.7(2) . .
Co3 O19 C103 O20 11.8(5) . .
Co2 O19 C103 O20 -143.9(3) . .
Co3 O19 C103 C104 -167.3(2) . .
Co2 O19 C103 C104 37.0(5) . .
Co2 O21 C105 O22 -15.7(5) . .
Co5 O21 C105 O22 142.4(3) 2_765 .
Co2 O21 C105 C106 165.0(3) . .
Co5 O21 C105 C106 -37.0(6) 2_765 .
Co1 O22 C105 O21 3.8(6) . .
Co1 O22 C105 C106 -176.8(3) . .
Co6 O24 C107 O23 -0.3(6) . .
Co6 O24 C107 C108 -179.3(3) . .
Co5 O23 C107 O24 -12.5(6) . .
Co3 O23 C107 O24 141.5(3) . .
Co5 O23 C107 C108 166.6(3) . .
Co3 O23 C107 C108 -39.5(6) . .
C109 N13 C111 O25 -2.1(8) . .
C110 N13 C111 O25 166.7(5) . .

loop_
_platon_squeeze_void_nr
_platon_squeeze_void_average_x
_platon_squeeze_void_average_y
_platon_squeeze_void_average_z
_platon_squeeze_void_volume
_platon_squeeze_void_count_electrons
_platon_squeeze_void_content
1 0.500 0.189 0.811 2206 264 ' '
